data_7006578
loop_
_publ_author_name
'Christensen, Aase'
'Mayer, Christoph'
'Jensen, Frank'
'Bond, Andrew D.'
'McKenzie, Christine J.'

_publ_section_title
;
 Controlled formation and topologies of thiophenolate-based
 macrocycles: rings, cylinders and bowls.
;
_journal_issue 1
_journal_name_full 'Dalton transactions (Cambridge, England : 2003)'
_journal_page_first 108
_journal_page_last 120
_journal_paper_doi 10.1039/b512068c
_journal_year 2006
_chemical_formula_moiety
;
C91 H114 N12 O3 S6 Zn6 4+, 4(Cl O4 1-), 4(H2 O)
;
_chemical_formula_sum 'C91 H122 Cl4 N12 O23 S6 Zn6'
_chemical_formula_weight 2478.39
_space_group_IT_number 14
_symmetry_cell_setting monoclinic
_symmetry_space_group_name_Hall '-P 2yn'
_symmetry_space_group_name_H-M 'P 1 21/n 1'
_atom_sites_solution_hydrogens geom
_atom_sites_solution_primary direct
_atom_sites_solution_secondary difmap
_cell_angle_alpha 90.00
_cell_angle_beta 108.158(1)
_cell_angle_gamma 90.00
_cell_formula_units_Z 4
_cell_length_a 16.2540(4)
_cell_length_b 46.4678(12)
_cell_length_c 16.5610(3)
_cell_measurement_reflns_used 4673
_cell_measurement_temperature 180(2)
_cell_measurement_theta_max 22.82
_cell_measurement_theta_min 2.49
_cell_volume 11885.4(5)
_computing_cell_refinement 'SAINT v.7.06a (Bruker, 2003)'
_computing_data_collection 'APEX2 v.1.0-8 (Bruker-Nonius, 2003)'
_computing_data_reduction 'SAINT v.7.06a (Bruker, 2003)'
_computing_molecular_graphics 'SHELXTL v.6.10 (Sheldrick, 2000)'
_computing_publication_material 'SHELXTL v.6.10 (Sheldrick, 2000)'
_computing_structure_refinement 'SHELXTL v.6.10 (Sheldrick, 2000)'
_computing_structure_solution 'SHELXTL v.6.10 (Sheldrick, 2000)'
_diffrn_ambient_temperature 180(2)
_diffrn_measured_fraction_theta_full 0.959
_diffrn_measured_fraction_theta_max 0.959
_diffrn_measurement_device_type 'Bruker-Nonius X8APEX-II CCD'
_diffrn_measurement_method 'thin-slice \w and \f scans'
_diffrn_radiation_monochromator graphite
_diffrn_radiation_source 'fine-focus sealed tube'
_diffrn_radiation_type MoK\a
_diffrn_radiation_wavelength 0.71073
_diffrn_reflns_av_R_equivalents 0.0741
_diffrn_reflns_av_sigmaI/netI 0.1354
_diffrn_reflns_limit_h_max 19
_diffrn_reflns_limit_h_min -19
_diffrn_reflns_limit_k_max 47
_diffrn_reflns_limit_k_min -55
_diffrn_reflns_limit_l_max 19
_diffrn_reflns_limit_l_min -13
_diffrn_reflns_number 43241
_diffrn_reflns_theta_full 25.05
_diffrn_reflns_theta_max 25.05
_diffrn_reflns_theta_min 3.53
_diffrn_standards_number 0
_exptl_absorpt_coefficient_mu 1.453
_exptl_absorpt_correction_T_max 0.931
_exptl_absorpt_correction_T_min 0.830
_exptl_absorpt_correction_type multi-scan
_exptl_absorpt_process_details 'SADABS v.2.10 (Sheldrick, 2003)'
_exptl_crystal_colour colourless
_exptl_crystal_density_diffrn 1.385
_exptl_crystal_density_method 'not measured'
_exptl_crystal_description block
_exptl_crystal_F_000 5120
_exptl_crystal_size_max 0.20
_exptl_crystal_size_mid 0.10
_exptl_crystal_size_min 0.05
_refine_diff_density_max 1.822
_refine_diff_density_min -1.545
_refine_diff_density_rms 0.185
_refine_ls_extinction_method none
_refine_ls_goodness_of_fit_ref 1.029
_refine_ls_hydrogen_treatment constr
_refine_ls_matrix_type full
_refine_ls_number_parameters 1072
_refine_ls_number_reflns 20184
_refine_ls_number_restraints 94
_refine_ls_restrained_S_all 1.031
_refine_ls_R_factor_all 0.1986
_refine_ls_R_factor_gt 0.1120
_refine_ls_shift/su_max 0.001
_refine_ls_shift/su_mean 0.000
_refine_ls_structure_factor_coef Fsqd
_refine_ls_weighting_details 'calc w=1/[\s^2^(Fo^2^)+(0.2500P)^2^+0.0000P] where P=(Fo^2^+2Fc^2^)/3'
_refine_ls_weighting_scheme calc
_refine_ls_wR_factor_gt 0.3244
_refine_ls_wR_factor_ref 0.3889
_reflns_number_gt 10121
_reflns_number_total 20184
_reflns_threshold_expression I>2\s(I)
_cod_data_source_file b512068c.txt
_cod_data_source_block 7
_cod_original_sg_symbol_H-M 'P 21/n'
_cod_database_code 7006578

loop_
_symmetry_equiv_pos_as_xyz
'x, y, z'
'-x+1/2, y+1/2, -z+1/2'
'-x, -y, -z'
'x-1/2, -y-1/2, z-1/2'

loop_
_atom_site_label
_atom_site_type_symbol
_atom_site_fract_x
_atom_site_fract_y
_atom_site_fract_z
_atom_site_U_iso_or_equiv
_atom_site_adp_type
_atom_site_occupancy
_atom_site_symmetry_multiplicity
_atom_site_calc_flag
_atom_site_refinement_flags
_atom_site_disorder_assembly
_atom_site_disorder_group
Zn1 Zn 0.63749(10) 0.11303(3) 0.59893(9) 0.0442(4) Uani 1 1 d . . .
Zn2 Zn 0.65192(9) 0.06865(3) 0.77159(9) 0.0368(4) Uani 1 1 d . . .
Zn3 Zn 0.85646(10) 0.17240(4) 0.71840(11) 0.0541(5) Uani 1 1 d . . .
Zn4 Zn 0.91508(9) 0.10017(3) 0.70930(9) 0.0399(4) Uani 1 1 d . . .
Zn5 Zn 0.66950(10) 0.15818(3) 0.86887(10) 0.0469(4) Uani 1 1 d . . .
Zn6 Zn 0.87010(9) 0.12767(3) 0.96961(9) 0.0398(4) Uani 1 1 d . . .
S1 S 0.5611(2) 0.07366(7) 0.6312(2) 0.0412(8) Uani 1 1 d . . .
S2 S 0.77512(19) 0.08375(7) 0.69807(19) 0.0368(7) Uani 1 1 d . . .
S3 S 0.9558(2) 0.14537(8) 0.6733(2) 0.0422(8) Uani 1 1 d . . .
S4 S 0.9035(2) 0.13117(7) 0.84351(19) 0.0395(8) Uani 1 1 d . . .
S5 S 0.7736(2) 0.15852(7) 1.0047(2) 0.0420(8) Uani 1 1 d . . .
S6 S 0.71646(19) 0.10357(7) 0.87438(19) 0.0377(7) Uani 1 1 d . . .
N1 N 0.5478(7) 0.0538(2) 0.8104(7) 0.040(2) Uani 1 1 d . . .
N2 N 0.7174(6) 0.0312(2) 0.7919(6) 0.039(2) Uani 1 1 d . . .
N3 N 0.6963(7) 0.1075(2) 0.5078(7) 0.046(3) Uani 1 1 d . . .
N4 N 0.5237(7) 0.1269(3) 0.5087(7) 0.055(3) Uani 1 1 d . . .
N5 N 0.8484(8) 0.2037(3) 0.6261(8) 0.058(3) Uani 1 1 d . . .
N6 N 0.9055(10) 0.1991(3) 0.8114(9) 0.062(4) Uani 1 1 d . . .
N7 N 1.0140(7) 0.0801(2) 0.8017(7) 0.043(3) Uani 1 1 d . . .
N8 N 0.9479(7) 0.0811(2) 0.6093(7) 0.047(3) Uani 1 1 d . . .
N9 N 0.6338(7) 0.1999(3) 0.8894(8) 0.056(3) Uani 1 1 d . . .
N10 N 0.5526(6) 0.1422(2) 0.8644(7) 0.044(3) Uani 1 1 d . . .
N11 N 0.8866(6) 0.0892(2) 1.0276(7) 0.044(3) Uani 1 1 d . . .
N12 N 0.9754(6) 0.1465(3) 1.0596(7) 0.046(3) Uani 1 1 d . . .
C1 C 0.4697(8) 0.0914(3) 0.6455(8) 0.041(3) Uani 1 1 d . . .
C2 C 0.4243(8) 0.1114(3) 0.5868(8) 0.044(3) Uani 1 1 d . . .
C3 C 0.3477(8) 0.1227(3) 0.5921(8) 0.048(3) Uani 1 1 d . . .
H3A H 0.3183 0.1364 0.5504 0.057 Uiso 1 1 calc R . .
C4 C 0.3104(7) 0.1153(3) 0.6560(9) 0.046(3) Uani 1 1 d D A .
C5 C 0.3573(8) 0.0954(3) 0.7133(8) 0.045(3) Uani 1 1 d . . .
H5A H 0.3362 0.0897 0.7584 0.054 Uiso 1 1 calc R . .
C6 C 0.4357(8) 0.0829(3) 0.7091(8) 0.041(3) Uani 1 1 d . . .
C7 C 0.4713(9) 0.0611(3) 0.7766(8) 0.045(3) Uani 1 1 d . . .
H7A H 0.4299 0.0515 0.7967 0.053 Uiso 1 1 calc R . .
C8 C 0.5694(8) 0.0324(3) 0.8803(8) 0.045(3) Uani 1 1 d . . .
H8A H 0.5150 0.0249 0.8872 0.054 Uiso 1 1 calc R . .
H8B H 0.6020 0.0421 0.9339 0.054 Uiso 1 1 calc R . .
C9 C 0.6221(10) 0.0076(3) 0.8656(9) 0.054(4) Uani 1 1 d . . .
H9A H 0.5930 -0.0006 0.8087 0.065 Uiso 1 1 calc R . .
H9B H 0.6238 -0.0076 0.9082 0.065 Uiso 1 1 calc R . .
C10 C 0.7195(9) 0.0160(3) 0.8716(9) 0.053(4) Uani 1 1 d . . .
H10A H 0.7449 0.0286 0.9212 0.063 Uiso 1 1 calc R . .
H10B H 0.7555 -0.0016 0.8784 0.063 Uiso 1 1 calc R . .
C11 C 0.7516(9) 0.0178(3) 0.7442(9) 0.051(3) Uani 1 1 d . . .
H11A H 0.7799 0.0003 0.7662 0.062 Uiso 1 1 calc R . .
C12 C 0.7531(8) 0.0260(3) 0.6576(8) 0.043(3) Uani 1 1 d . . .
C13 C 0.7511(8) 0.0023(3) 0.6047(8) 0.046(3) Uani 1 1 d . . .
H13A H 0.7502 -0.0165 0.6272 0.055 Uiso 1 1 calc R . .
C14 C 0.7503(8) 0.0050(3) 0.5213(8) 0.048(3) Uani 1 1 d D . .
C15 C 0.7439(8) 0.0332(3) 0.4876(8) 0.043(3) Uani 1 1 d . . .
H15A H 0.7383 0.0360 0.4293 0.052 Uiso 1 1 calc R . .
C16 C 0.7458(7) 0.0573(3) 0.5399(7) 0.038(3) Uani 1 1 d . . .
C17 C 0.7537(7) 0.0541(3) 0.6271(7) 0.037(3) Uani 1 1 d . . .
C18 C 0.7355(8) 0.0844(3) 0.4933(8) 0.043(3) Uani 1 1 d . . .
H18A H 0.7596 0.0853 0.4480 0.052 Uiso 1 1 calc R . .
C19 C 0.6855(8) 0.1317(3) 0.4480(9) 0.054(4) Uani 1 1 d . . .
H19A H 0.7212 0.1284 0.4101 0.065 Uiso 1 1 calc R . .
H19B H 0.7054 0.1498 0.4799 0.065 Uiso 1 1 calc R . .
C20 C 0.5910(10) 0.1345(4) 0.3953(11) 0.078(5) Uani 1 1 d . . .
H20A H 0.5881 0.1476 0.3473 0.093 Uiso 1 1 calc R . .
H20B H 0.5712 0.1154 0.3707 0.093 Uiso 1 1 calc R . .
C21 C 0.5308(11) 0.1445(4) 0.4343(11) 0.073(5) Uani 1 1 d . . .
H21A H 0.4731 0.1452 0.3908 0.087 Uiso 1 1 calc R . .
H21B H 0.5466 0.1644 0.4541 0.087 Uiso 1 1 calc R . .
C22 C 0.4465(9) 0.1242(3) 0.5146(8) 0.051(4) Uani 1 1 d . . .
H22A H 0.3998 0.1311 0.4684 0.061 Uiso 1 1 calc R . .
C23 C 0.2253(6) 0.1281(3) 0.6597(8) 0.054(4) Uani 1 1 d D . .
C24 C 0.169(2) 0.1036(5) 0.673(2) 0.101(13) Uiso 0.50 1 d PD A 1
H24A H 0.2006 0.0931 0.7252 0.151 Uiso 0.50 1 calc PR A 1
H24B H 0.1559 0.0904 0.6247 0.151 Uiso 0.50 1 calc PR A 1
H24C H 0.1154 0.1113 0.6792 0.151 Uiso 0.50 1 calc PR A 1
C25 C 0.240(2) 0.1493(6) 0.7324(16) 0.117(15) Uiso 0.50 1 d PD A 1
H25A H 0.2764 0.1652 0.7242 0.176 Uiso 0.50 1 calc PR A 1
H25B H 0.2693 0.1395 0.7861 0.176 Uiso 0.50 1 calc PR A 1
H25C H 0.1844 0.1569 0.7338 0.176 Uiso 0.50 1 calc PR A 1
C26 C 0.176(2) 0.1435(7) 0.5776(14) 0.090(11) Uiso 0.50 1 d PD A 1
H26A H 0.2115 0.1592 0.5671 0.136 Uiso 0.50 1 calc PR A 1
H26B H 0.1219 0.1513 0.5827 0.136 Uiso 0.50 1 calc PR A 1
H26C H 0.1631 0.1298 0.5302 0.136 Uiso 0.50 1 calc PR A 1
C24A C 0.2328(19) 0.1604(3) 0.6629(17) 0.069(9) Uiso 0.50 1 d PD A 2
H24D H 0.2833 0.1663 0.6464 0.104 Uiso 0.50 1 calc PR A 2
H24E H 0.2397 0.1671 0.7207 0.104 Uiso 0.50 1 calc PR A 2
H24F H 0.1804 0.1689 0.6235 0.104 Uiso 0.50 1 calc PR A 2
C25A C 0.1558(17) 0.1187(6) 0.5804(12) 0.080(10) Uiso 0.50 1 d PD A 2
H25D H 0.1593 0.1304 0.5321 0.120 Uiso 0.50 1 calc PR A 2
H25E H 0.0989 0.1214 0.5881 0.120 Uiso 0.50 1 calc PR A 2
H25F H 0.1640 0.0984 0.5693 0.120 Uiso 0.50 1 calc PR A 2
C26A C 0.203(2) 0.1175(6) 0.7370(13) 0.079(10) Uiso 0.50 1 d PD A 2
H26D H 0.2319 0.1295 0.7862 0.118 Uiso 0.50 1 calc PR A 2
H26E H 0.2220 0.0975 0.7489 0.118 Uiso 0.50 1 calc PR A 2
H26F H 0.1400 0.1185 0.7257 0.118 Uiso 0.50 1 calc PR A 2
C27 C 0.7542(8) -0.0201(2) 0.4640(7) 0.050(4) Uani 1 1 d D . .
C28 C 0.8474(8) -0.0232(5) 0.4637(13) 0.115(7) Uiso 1 1 d D . .
H28A H 0.8852 -0.0269 0.5216 0.173 Uiso 1 1 calc R . .
H28B H 0.8657 -0.0054 0.4424 0.173 Uiso 1 1 calc R . .
H28C H 0.8514 -0.0393 0.4268 0.173 Uiso 1 1 calc R . .
C29 C 0.6975(11) -0.0144(5) 0.3730(11) 0.138(9) Uiso 1 1 d D . .
H29A H 0.6370 -0.0124 0.3716 0.208 Uiso 1 1 calc R . .
H29B H 0.7027 -0.0305 0.3367 0.208 Uiso 1 1 calc R . .
H29C H 0.7163 0.0034 0.3523 0.208 Uiso 1 1 calc R . .
C30 C 0.7262(13) -0.0481(4) 0.4939(13) 0.129(8) Uiso 1 1 d D . .
H30A H 0.7623 -0.0519 0.5524 0.194 Uiso 1 1 calc R . .
H30B H 0.7328 -0.0638 0.4569 0.194 Uiso 1 1 calc R . .
H30C H 0.6654 -0.0466 0.4918 0.194 Uiso 1 1 calc R . .
C31 C 0.9148(8) 0.1470(3) 0.5597(8) 0.048(3) Uani 1 1 d . . .
C32 C 0.9227(8) 0.1235(3) 0.5114(9) 0.047(3) Uani 1 1 d . . .
C33 C 0.9042(9) 0.1272(4) 0.4238(9) 0.058(4) Uani 1 1 d . . .
H33A H 0.9127 0.1112 0.3915 0.070 Uiso 1 1 calc R . .
C34 C 0.8749(10) 0.1522(4) 0.3813(7) 0.059(4) Uani 1 1 d D . .
C35 C 0.8629(11) 0.1749(4) 0.4312(9) 0.068(5) Uani 1 1 d . . .
H35A H 0.8401 0.1925 0.4040 0.082 Uiso 1 1 calc R . .
C36 C 0.8829(9) 0.1732(3) 0.5195(9) 0.051(4) Uani 1 1 d . . .
C37 C 0.8615(10) 0.2001(3) 0.5569(10) 0.062(4) Uani 1 1 d . . .
H37A H 0.8572 0.2169 0.5231 0.075 Uiso 1 1 calc R . .
C38 C 0.8239(14) 0.2324(4) 0.6480(13) 0.092(6) Uani 1 1 d . . .
H38A H 0.7623 0.2319 0.6455 0.111 Uiso 1 1 calc R . .
H38B H 0.8290 0.2462 0.6042 0.111 Uiso 1 1 calc R . .
C39 C 0.8752(11) 0.2436(3) 0.7322(10) 0.066(4) Uani 1 1 d . . .
H39A H 0.8590 0.2639 0.7363 0.080 Uiso 1 1 calc R . .
H39B H 0.9372 0.2432 0.7359 0.080 Uiso 1 1 calc R . .
C40 C 0.8648(12) 0.2276(3) 0.8069(11) 0.070(5) Uani 1 1 d . . .
H40A H 0.8927 0.2385 0.8598 0.084 Uiso 1 1 calc R . .
H40B H 0.8026 0.2254 0.8008 0.084 Uiso 1 1 calc R . .
C41 C 0.9749(15) 0.1964(3) 0.8739(14) 0.078(6) Uani 1 1 d . . .
H41A H 0.9896 0.2125 0.9110 0.093 Uiso 1 1 calc R . .
C42 C 1.0389(9) 0.1706(3) 0.8978(9) 0.054(4) Uani 1 1 d . . .
C43 C 1.1223(11) 0.1785(4) 0.9400(10) 0.069(5) Uani 1 1 d . . .
H43A H 1.1352 0.1980 0.9568 0.083 Uiso 1 1 calc R . .
C44 C 1.1899(8) 0.1577(4) 0.9589(9) 0.072(5) Uani 1 1 d D B .
C45 C 1.1669(9) 0.1293(4) 0.9327(9) 0.063(4) Uani 1 1 d . . .
H45A H 1.2106 0.1150 0.9446 0.076 Uiso 1 1 calc R . .
C46 C 1.0798(8) 0.1215(3) 0.8888(8) 0.040(3) Uani 1 1 d . . .
C47 C 1.0146(8) 0.1419(3) 0.8758(8) 0.041(3) Uani 1 1 d . . .
C48 C 1.0712(8) 0.0919(4) 0.8635(9) 0.054(4) Uani 1 1 d . . .
H48A H 1.1141 0.0793 0.8977 0.065 Uiso 1 1 calc R . .
C49 C 1.0206(9) 0.0500(3) 0.7831(9) 0.053(4) Uani 1 1 d . . .
H49A H 0.9651 0.0404 0.7793 0.064 Uiso 1 1 calc R . .
H49B H 1.0662 0.0411 0.8309 0.064 Uiso 1 1 calc R . .
C50 C 1.0426(9) 0.0443(3) 0.6979(9) 0.052(4) Uani 1 1 d . . .
H50A H 1.0931 0.0563 0.6982 0.063 Uiso 1 1 calc R . .
H50B H 1.0597 0.0239 0.6968 0.063 Uiso 1 1 calc R . .
C51 C 0.9720(9) 0.0504(3) 0.6205(10) 0.062(4) Uani 1 1 d . . .
H51A H 0.9206 0.0391 0.6213 0.074 Uiso 1 1 calc R . .
H51B H 0.9890 0.0439 0.5711 0.074 Uiso 1 1 calc R . .
C52 C 0.9476(8) 0.0945(3) 0.5401(8) 0.051(4) Uani 1 1 d . . .
H52A H 0.9671 0.0832 0.5018 0.062 Uiso 1 1 calc R . .
C53 C 0.8551(10) 0.1559(3) 0.2865(7) 0.079(5) Uani 1 1 d D . .
C54 C 0.8425(15) 0.1869(3) 0.2574(17) 0.143(9) Uiso 1 1 d D . .
H54A H 0.7940 0.1952 0.2727 0.214 Uiso 1 1 calc R . .
H54B H 0.8300 0.1877 0.1956 0.214 Uiso 1 1 calc R . .
H54C H 0.8954 0.1978 0.2850 0.214 Uiso 1 1 calc R . .
C55 C 0.7743(11) 0.1387(4) 0.2432(17) 0.143(9) Uiso 1 1 d D . .
H55A H 0.7256 0.1464 0.2595 0.215 Uiso 1 1 calc R . .
H55B H 0.7836 0.1185 0.2607 0.215 Uiso 1 1 calc R . .
H55C H 0.7612 0.1401 0.1815 0.215 Uiso 1 1 calc R . .
C56 C 0.9307(11) 0.1436(5) 0.2624(17) 0.143(9) Uiso 1 1 d D . .
H56A H 0.9395 0.1234 0.2804 0.215 Uiso 1 1 calc R . .
H56B H 0.9832 0.1546 0.2906 0.215 Uiso 1 1 calc R . .
H56C H 0.9184 0.1447 0.2007 0.215 Uiso 1 1 calc R . .
C57 C 1.2818(8) 0.1655(4) 1.0094(10) 0.118(9) Uani 1 1 d D . .
C58 C 1.298(3) 0.1893(6) 0.952(2) 0.127(17) Uiso 0.50 1 d PD B 1
H58A H 1.2441 0.1931 0.9056 0.191 Uiso 0.50 1 calc PR B 1
H58B H 1.3430 0.1832 0.9278 0.191 Uiso 0.50 1 calc PR B 1
H58C H 1.3162 0.2069 0.9852 0.191 Uiso 0.50 1 calc PR B 1
C59 C 1.3525(18) 0.1434(6) 1.0217(19) 0.076(9) Uiso 0.50 1 d PD B 1
H59A H 1.3435 0.1278 1.0578 0.114 Uiso 0.50 1 calc PR B 1
H59B H 1.4088 0.1525 1.0490 0.114 Uiso 0.50 1 calc PR B 1
H59C H 1.3514 0.1356 0.9664 0.114 Uiso 0.50 1 calc PR B 1
C60 C 1.285(2) 0.1791(7) 1.0932(15) 0.090(11) Uiso 0.50 1 d PD B 1
H60A H 1.2770 0.1642 1.1319 0.135 Uiso 0.50 1 calc PR B 1
H60B H 1.2392 0.1935 1.0838 0.135 Uiso 0.50 1 calc PR B 1
H60C H 1.3416 0.1883 1.1182 0.135 Uiso 0.50 1 calc PR B 1
C58A C 1.294(3) 0.1430(7) 1.080(2) 0.17(2) Uiso 0.50 1 d PD B 2
H58D H 1.2394 0.1325 1.0717 0.248 Uiso 0.50 1 calc PR B 2
H58E H 1.3100 0.1527 1.1355 0.248 Uiso 0.50 1 calc PR B 2
H58F H 1.3394 0.1294 1.0787 0.248 Uiso 0.50 1 calc PR B 2
C59A C 1.298(2) 0.1947(5) 1.051(2) 0.101(13) Uiso 0.50 1 d PD B 2
H59D H 1.2951 0.1933 1.1088 0.151 Uiso 0.50 1 calc PR B 2
H59E H 1.2533 0.2082 1.0180 0.151 Uiso 0.50 1 calc PR B 2
H59F H 1.3550 0.2016 1.0518 0.151 Uiso 0.50 1 calc PR B 2
C60A C 1.3484(19) 0.1590(7) 0.965(2) 0.085(11) Uiso 0.50 1 d PD B 2
H60D H 1.3701 0.1393 0.9790 0.128 Uiso 0.50 1 calc PR B 2
H60E H 1.3966 0.1726 0.9848 0.128 Uiso 0.50 1 calc PR B 2
H60F H 1.3218 0.1609 0.9038 0.128 Uiso 0.50 1 calc PR B 2
C61 C 0.8242(9) 0.1921(3) 1.0104(8) 0.047(3) Uani 1 1 d . . .
C62 C 0.9134(10) 0.1959(4) 1.0532(8) 0.059(4) Uani 1 1 d . . .
C63 C 0.9479(11) 0.2245(4) 1.0648(9) 0.062(4) Uani 1 1 d . . .
H63A H 1.0085 0.2264 1.0916 0.074 Uiso 1 1 calc R . .
C64 C 0.9036(14) 0.2484(3) 1.0418(11) 0.071(5) Uani 1 1 d D . .
C65 C 0.8166(14) 0.2443(3) 0.9998(11) 0.074(5) Uani 1 1 d . . .
H65A H 0.7828 0.2610 0.9800 0.089 Uiso 1 1 calc R . .
C66 C 0.7730(11) 0.2174(3) 0.9835(9) 0.056(4) Uani 1 1 d . . .
C67 C 0.6834(12) 0.2182(4) 0.9333(11) 0.069(5) Uani 1 1 d . . .
H67A H 0.6567 0.2363 0.9338 0.082 Uiso 1 1 calc R . .
C68 C 0.5488(9) 0.2097(4) 0.8378(12) 0.075(5) Uani 1 1 d . . .
H68A H 0.5468 0.2108 0.7776 0.090 Uiso 1 1 calc R . .
H68B H 0.5378 0.2292 0.8563 0.090 Uiso 1 1 calc R . .
C69 C 0.4774(10) 0.1887(4) 0.8465(11) 0.067(5) Uani 1 1 d . . .
H69A H 0.4819 0.1873 0.9074 0.081 Uiso 1 1 calc R . .
H69B H 0.4202 0.1972 0.8164 0.081 Uiso 1 1 calc R . .
C70 C 0.4798(9) 0.1593(4) 0.8137(10) 0.061(4) Uani 1 1 d . . .
H70A H 0.4253 0.1493 0.8115 0.074 Uiso 1 1 calc R . .
H70B H 0.4824 0.1606 0.7549 0.074 Uiso 1 1 calc R . .
C71 C 0.5370(8) 0.1209(3) 0.9066(8) 0.041(3) Uani 1 1 d . . .
H71A H 0.4776 0.1168 0.8979 0.049 Uiso 1 1 calc R . .
C72 C 0.5994(8) 0.1021(3) 0.9665(8) 0.041(3) Uani 1 1 d . . .
C73 C 0.5694(9) 0.0917(3) 1.0328(8) 0.047(3) Uani 1 1 d . . .
H73A H 0.5119 0.0959 1.0316 0.057 Uiso 1 1 calc R . .
C74 C 0.6225(9) 0.0754(3) 1.1000(7) 0.046(3) Uani 1 1 d D . .
C75 C 0.7070(9) 0.0702(3) 1.0995(8) 0.045(3) Uani 1 1 d . . .
H75A H 0.7451 0.0597 1.1453 0.054 Uiso 1 1 calc R . .
C76 C 0.7383(8) 0.0798(3) 1.0333(8) 0.038(3) Uani 1 1 d . . .
C77 C 0.6825(7) 0.0954(3) 0.9637(7) 0.033(3) Uani 1 1 d . . .
C78 C 0.8305(9) 0.0740(3) 1.0493(8) 0.048(3) Uani 1 1 d . . .
H78A H 0.8518 0.0568 1.0797 0.058 Uiso 1 1 calc R . .
C79 C 0.9783(9) 0.0800(3) 1.0613(11) 0.063(4) Uani 1 1 d . . .
H79A H 1.0031 0.0788 1.0138 0.075 Uiso 1 1 calc R . .
H79B H 0.9806 0.0604 1.0859 0.075 Uiso 1 1 calc R . .
C80 C 1.0332(9) 0.1001(3) 1.1286(10) 0.059(4) Uani 1 1 d . . .
H80A H 1.0029 0.1037 1.1711 0.071 Uiso 1 1 calc R . .
H80B H 1.0885 0.0904 1.1582 0.071 Uiso 1 1 calc R . .
C81 C 1.0532(9) 0.1283(4) 1.0972(9) 0.062(4) Uani 1 1 d . . .
H81A H 1.0824 0.1250 1.0538 0.074 Uiso 1 1 calc R . .
H81B H 1.0940 0.1389 1.1449 0.074 Uiso 1 1 calc R . .
C82 C 0.9779(9) 0.1729(4) 1.0840(8) 0.053(4) Uani 1 1 d . . .
H82A H 1.0287 0.1783 1.1281 0.063 Uiso 1 1 calc R . .
C83 C 0.9407(10) 0.2788(3) 1.0577(10) 0.102(7) Uani 1 1 d D . .
C84 C 0.8969(13) 0.2946(6) 1.1132(13) 0.145(10) Uiso 1 1 d D . .
H84A H 0.9203 0.3142 1.1242 0.218 Uiso 1 1 calc R . .
H84B H 0.9076 0.2843 1.1671 0.218 Uiso 1 1 calc R . .
H84C H 0.8344 0.2955 1.0840 0.218 Uiso 1 1 calc R . .
C85 C 0.9209(15) 0.2941(6) 0.9734(11) 0.162(11) Uiso 1 1 d D . .
H85A H 0.9452 0.3136 0.9825 0.243 Uiso 1 1 calc R . .
H85B H 0.8580 0.2953 0.9468 0.243 Uiso 1 1 calc R . .
H85C H 0.9466 0.2835 0.9361 0.243 Uiso 1 1 calc R . .
C86 C 1.0373(10) 0.2785(5) 1.1018(12) 0.106(7) Uiso 1 1 d D . .
H86A H 1.0589 0.2983 1.1104 0.160 Uiso 1 1 calc R . .
H86B H 1.0660 0.2681 1.0667 0.160 Uiso 1 1 calc R . .
H86C H 1.0495 0.2689 1.1570 0.160 Uiso 1 1 calc R . .
C87 C 0.5886(7) 0.0625(2) 1.1678(6) 0.053(4) Uani 1 1 d D . .
C88 C 0.5895(10) 0.0301(3) 1.1576(10) 0.083(5) Uiso 1 1 d D . .
H88A H 0.6483 0.0237 1.1626 0.124 Uiso 1 1 calc R . .
H88B H 0.5502 0.0247 1.1016 0.124 Uiso 1 1 calc R . .
H88C H 0.5704 0.0209 1.2020 0.124 Uiso 1 1 calc R . .
C89 C 0.4965(7) 0.0718(3) 1.1606(10) 0.080(5) Uiso 1 1 d D . .
H89A H 0.4576 0.0670 1.1039 0.121 Uiso 1 1 calc R . .
H89B H 0.4952 0.0926 1.1697 0.121 Uiso 1 1 calc R . .
H89C H 0.4774 0.0617 1.2037 0.121 Uiso 1 1 calc R . .
C90 C 0.6462(8) 0.0703(3) 1.2567(8) 0.076(5) Uiso 1 1 d D . .
H90A H 0.7057 0.0641 1.2639 0.114 Uiso 1 1 calc R . .
H90B H 0.6249 0.0607 1.2989 0.114 Uiso 1 1 calc R . .
H90C H 0.6452 0.0912 1.2646 0.114 Uiso 1 1 calc R . .
C100 C 0.6903(8) 0.1579(3) 0.7083(8) 0.040(3) Uiso 1 1 d . . .
O100 O 0.6266(7) 0.1415(3) 0.6976(9) 0.098(4) Uani 1 1 d . . .
O101 O 0.7357(7) 0.1555(2) 0.6594(6) 0.068(3) Uani 1 1 d . . .
O102 O 0.7174(10) 0.1715(2) 0.7760(7) 0.100(5) Uani 1 1 d . . .
Cl1 Cl 0.3142(3) 0.05429(9) 0.9192(3) 0.0669(10) Uiso 1 1 d D . .
O1A O 0.2643(12) 0.0477(4) 0.8363(8) 0.213(3) Uiso 1 1 d D . .
O1B O 0.3489(12) 0.0817(3) 0.9207(13) 0.213(3) Uiso 1 1 d D . .
O1C O 0.3816(10) 0.0344(4) 0.9464(12) 0.213(3) Uiso 1 1 d D . .
O1D O 0.2627(11) 0.0530(4) 0.9722(11) 0.213(3) Uiso 1 1 d D . .
Cl2 Cl 0.1526(5) 0.20980(19) 0.2928(5) 0.160(3) Uiso 1 1 d D . .
O2A O 0.1752(13) 0.1999(4) 0.3794(9) 0.213(3) Uiso 1 1 d D . .
O2B O 0.2023(12) 0.2337(3) 0.2927(13) 0.213(3) Uiso 1 1 d D . .
O2C O 0.0649(8) 0.2168(4) 0.2686(12) 0.213(3) Uiso 1 1 d D . .
O2D O 0.1679(13) 0.1876(4) 0.2451(12) 0.213(3) Uiso 1 1 d D . .
Cl3 Cl 0.9202(5) 0.04654(17) 0.3139(5) 0.142(2) Uiso 1 1 d D . .
O3A O 1.0004(9) 0.0352(4) 0.3344(12) 0.213(3) Uiso 1 1 d D . .
O3B O 0.8615(11) 0.0258(4) 0.2615(12) 0.213(3) Uiso 1 1 d D . .
O3C O 0.9124(13) 0.0707(3) 0.2604(12) 0.213(3) Uiso 1 1 d D . .
O3D O 0.8900(13) 0.0531(4) 0.3800(10) 0.213(3) Uiso 1 1 d D . .
Cl4 Cl 0.6456(5) 0.22851(18) 0.3915(5) 0.155(3) Uiso 1 1 d D . .
O4A O 0.5655(9) 0.2290(4) 0.3318(11) 0.213(3) Uiso 1 1 d D . .
O4B O 0.7114(10) 0.2357(4) 0.3586(12) 0.213(3) Uiso 1 1 d D . .
O4C O 0.6629(13) 0.2015(3) 0.4309(12) 0.213(3) Uiso 1 1 d D . .
O4D O 0.6476(13) 0.2487(4) 0.4563(11) 0.213(3) Uiso 1 1 d D . .
O1W O 0.832(2) 0.0039(7) 0.099(2) 0.257(6) Uiso 1 1 d . . .
O2W O 0.469(2) 0.1833(7) 0.253(2) 0.257(6) Uiso 1 1 d . . .
O3W O 0.197(2) 0.1216(7) 0.349(2) 0.257(6) Uiso 1 1 d . . .
O4W O 0.543(2) 0.1960(7) 0.112(2) 0.257(6) Uiso 1 1 d . . .

loop_
_atom_site_aniso_label
_atom_site_aniso_U_11
_atom_site_aniso_U_22
_atom_site_aniso_U_33
_atom_site_aniso_U_23
_atom_site_aniso_U_13
_atom_site_aniso_U_12
Zn1 0.0547(9) 0.0467(9) 0.0375(9) -0.0015(7) 0.0236(7) -0.0014(7)
Zn2 0.0400(8) 0.0404(8) 0.0345(8) -0.0038(6) 0.0182(7) -0.0057(6)
Zn3 0.0507(9) 0.0490(10) 0.0747(12) -0.0059(8) 0.0372(9) 0.0003(8)
Zn4 0.0367(8) 0.0479(9) 0.0408(9) -0.0085(7) 0.0202(7) -0.0056(7)
Zn5 0.0438(9) 0.0566(10) 0.0470(10) 0.0072(8) 0.0237(7) 0.0019(7)
Zn6 0.0375(8) 0.0526(10) 0.0335(8) -0.0002(7) 0.0174(6) -0.0020(7)
S1 0.0425(17) 0.051(2) 0.0361(18) 0.0028(14) 0.0210(15) 0.0049(15)
S2 0.0407(17) 0.0416(18) 0.0337(17) -0.0058(13) 0.0197(14) -0.0053(14)
S3 0.0403(17) 0.055(2) 0.0358(18) -0.0071(15) 0.0190(15) -0.0033(15)
S4 0.0430(17) 0.047(2) 0.0357(17) -0.0080(14) 0.0234(14) -0.0080(15)
S5 0.0436(18) 0.047(2) 0.0412(19) -0.0043(15) 0.0220(15) -0.0022(15)
S6 0.0377(16) 0.0490(19) 0.0327(17) -0.0046(14) 0.0204(14) -0.0084(14)
N1 0.039(6) 0.043(6) 0.042(6) -0.006(5) 0.020(5) -0.009(5)
N2 0.040(6) 0.051(7) 0.033(6) 0.003(5) 0.022(5) 0.000(5)
N3 0.045(6) 0.056(7) 0.041(6) 0.010(5) 0.019(5) -0.011(6)
N4 0.059(7) 0.070(8) 0.049(7) 0.011(6) 0.036(6) 0.008(6)
N5 0.066(8) 0.056(8) 0.059(8) 0.000(6) 0.028(7) 0.004(6)
N6 0.083(10) 0.059(9) 0.062(9) -0.004(7) 0.045(8) -0.005(8)
N7 0.044(6) 0.046(7) 0.045(7) -0.001(5) 0.022(6) 0.001(5)
N8 0.045(6) 0.049(7) 0.057(8) -0.019(6) 0.030(6) -0.008(5)
N9 0.046(7) 0.047(8) 0.076(9) -0.004(7) 0.021(6) -0.005(6)
N10 0.041(6) 0.053(7) 0.037(6) 0.003(5) 0.010(5) 0.004(5)
N11 0.035(6) 0.058(7) 0.044(7) 0.005(5) 0.018(5) 0.001(5)
N12 0.033(6) 0.071(9) 0.038(6) 0.009(6) 0.017(5) -0.003(6)
C1 0.036(7) 0.047(8) 0.042(8) -0.010(6) 0.017(6) -0.004(6)
C2 0.033(7) 0.057(9) 0.045(8) -0.012(7) 0.015(6) -0.005(6)
C3 0.037(7) 0.061(9) 0.044(8) 0.002(7) 0.010(6) -0.001(6)
C4 0.035(7) 0.047(8) 0.063(9) -0.001(7) 0.026(7) 0.001(6)
C5 0.032(6) 0.069(10) 0.038(8) -0.018(7) 0.016(6) -0.005(7)
C6 0.034(6) 0.057(9) 0.036(7) -0.011(6) 0.017(6) -0.003(6)
C7 0.043(8) 0.060(9) 0.037(8) -0.012(6) 0.020(6) -0.016(7)
C8 0.046(7) 0.048(8) 0.048(8) 0.004(6) 0.024(7) 0.000(6)
C9 0.083(10) 0.051(9) 0.042(8) 0.010(7) 0.039(8) -0.013(8)
C10 0.050(8) 0.056(9) 0.052(9) 0.018(7) 0.016(7) 0.011(7)
C11 0.048(8) 0.045(8) 0.063(10) 0.008(7) 0.018(7) -0.006(7)
C12 0.057(8) 0.045(8) 0.034(7) -0.005(6) 0.024(6) -0.010(6)
C13 0.058(8) 0.042(8) 0.045(8) -0.010(6) 0.026(7) -0.009(6)
C14 0.036(7) 0.059(9) 0.050(9) -0.016(7) 0.018(6) -0.012(6)
C15 0.051(8) 0.042(8) 0.045(8) -0.009(6) 0.027(7) -0.006(6)
C16 0.027(6) 0.056(8) 0.031(7) -0.013(6) 0.010(5) -0.004(6)
C17 0.025(6) 0.051(8) 0.032(7) 0.000(6) 0.007(5) -0.003(5)
C18 0.048(8) 0.052(9) 0.040(8) -0.002(6) 0.026(6) -0.010(7)
C19 0.041(7) 0.073(10) 0.051(9) 0.027(7) 0.016(7) 0.012(7)
C20 0.066(10) 0.104(14) 0.068(11) 0.043(10) 0.028(9) 0.004(10)
C21 0.072(10) 0.084(12) 0.069(11) 0.042(9) 0.031(9) 0.024(9)
C22 0.050(8) 0.069(10) 0.038(8) 0.018(7) 0.021(7) 0.024(7)
C23 0.025(6) 0.087(11) 0.052(9) -0.003(8) 0.017(6) -0.007(7)
C27 0.068(9) 0.048(8) 0.047(8) -0.022(6) 0.036(7) -0.011(7)
C31 0.041(7) 0.073(10) 0.039(8) -0.004(7) 0.025(6) -0.009(7)
C32 0.027(6) 0.070(10) 0.055(9) 0.001(7) 0.026(6) -0.001(6)
C33 0.054(8) 0.089(12) 0.044(9) -0.019(8) 0.035(7) -0.017(8)
C34 0.065(10) 0.081(12) 0.038(8) 0.007(8) 0.028(7) 0.001(8)
C35 0.089(12) 0.084(12) 0.037(8) -0.003(8) 0.027(8) -0.044(10)
C36 0.050(8) 0.050(9) 0.058(9) -0.005(7) 0.024(7) -0.017(7)
C37 0.073(10) 0.050(10) 0.063(11) 0.005(8) 0.020(9) 0.005(8)
C38 0.122(16) 0.063(12) 0.102(16) 0.001(11) 0.047(14) 0.024(11)
C39 0.087(11) 0.045(9) 0.068(11) 0.009(8) 0.027(9) 0.005(8)
C40 0.112(13) 0.044(9) 0.077(11) 0.009(8) 0.062(11) 0.010(9)
C41 0.139(17) 0.031(9) 0.110(15) -0.030(9) 0.106(15) -0.029(10)
C42 0.065(9) 0.058(10) 0.056(9) -0.018(7) 0.045(8) -0.033(8)
C43 0.076(11) 0.078(12) 0.079(12) -0.013(9) 0.058(10) -0.019(10)
C44 0.063(10) 0.105(14) 0.055(10) -0.046(9) 0.031(8) -0.040(10)
C45 0.052(9) 0.086(12) 0.060(10) -0.029(9) 0.031(8) -0.004(8)
C46 0.042(7) 0.052(8) 0.036(7) -0.008(6) 0.027(6) -0.014(6)
C47 0.040(7) 0.054(8) 0.037(7) -0.003(6) 0.022(6) -0.004(6)
C48 0.032(7) 0.098(13) 0.036(8) -0.011(8) 0.018(6) -0.012(7)
C49 0.047(8) 0.057(10) 0.055(9) -0.002(7) 0.015(7) 0.005(7)
C50 0.045(8) 0.046(8) 0.064(10) -0.010(7) 0.014(7) -0.005(7)
C51 0.053(9) 0.078(12) 0.060(10) -0.024(8) 0.026(8) -0.008(8)
C52 0.038(7) 0.088(12) 0.034(8) -0.028(7) 0.020(6) -0.009(7)
C53 0.092(13) 0.086(13) 0.070(12) 0.013(9) 0.039(10) 0.002(10)
C57 0.094(14) 0.17(2) 0.113(17) -0.100(16) 0.071(13) -0.087(15)
C61 0.061(9) 0.052(9) 0.036(7) -0.021(6) 0.028(7) -0.010(7)
C62 0.069(10) 0.078(11) 0.033(8) -0.005(7) 0.021(7) -0.010(9)
C63 0.081(11) 0.061(11) 0.045(9) -0.023(8) 0.022(8) -0.032(9)
C64 0.106(15) 0.053(11) 0.064(11) -0.023(9) 0.042(11) -0.031(10)
C65 0.127(16) 0.029(8) 0.085(12) -0.003(8) 0.059(12) -0.002(9)
C66 0.080(11) 0.040(8) 0.061(10) -0.009(7) 0.043(9) -0.007(8)
C67 0.076(12) 0.059(11) 0.086(13) 0.024(10) 0.047(10) 0.035(10)
C68 0.050(9) 0.084(13) 0.086(13) 0.028(10) 0.014(9) 0.022(9)
C69 0.051(9) 0.080(12) 0.079(12) 0.021(9) 0.034(8) 0.019(8)
C70 0.042(8) 0.079(12) 0.060(10) 0.006(8) 0.011(7) 0.016(8)
C71 0.030(6) 0.056(9) 0.037(7) -0.007(6) 0.009(6) -0.003(6)
C72 0.034(6) 0.059(9) 0.032(7) -0.011(6) 0.013(6) -0.012(6)
C73 0.048(8) 0.062(9) 0.040(8) -0.001(7) 0.025(7) -0.004(7)
C74 0.055(8) 0.055(9) 0.032(7) -0.014(6) 0.021(7) -0.013(7)
C75 0.062(9) 0.046(8) 0.024(7) 0.001(6) 0.010(6) -0.007(7)
C76 0.041(7) 0.035(7) 0.045(8) -0.003(6) 0.024(6) -0.010(6)
C77 0.038(6) 0.037(7) 0.030(7) -0.005(5) 0.019(6) -0.007(5)
C78 0.053(8) 0.049(9) 0.042(8) 0.011(6) 0.014(7) 0.002(7)
C79 0.043(8) 0.065(10) 0.091(12) 0.019(9) 0.036(8) 0.021(7)
C80 0.045(8) 0.071(11) 0.061(10) 0.008(8) 0.018(7) 0.018(8)
C81 0.054(9) 0.090(12) 0.044(9) 0.009(8) 0.022(7) 0.010(8)
C82 0.045(8) 0.083(12) 0.030(7) -0.013(7) 0.012(6) -0.025(8)
C83 0.15(2) 0.078(14) 0.086(14) -0.004(11) 0.047(14) 0.000(13)
C87 0.053(8) 0.077(11) 0.028(7) 0.007(7) 0.012(6) -0.012(7)
O100 0.057(7) 0.089(9) 0.141(12) 0.063(9) 0.022(7) 0.006(7)
O101 0.089(8) 0.077(7) 0.053(6) 0.011(5) 0.043(6) 0.028(6)
O102 0.179(13) 0.046(7) 0.045(7) -0.003(5) -0.007(8) 0.012(8)

loop_
_atom_type_symbol
_atom_type_description
_atom_type_scat_dispersion_real
_atom_type_scat_dispersion_imag
_atom_type_scat_source
C C 0.0033 0.0016 'International Tables Vol C Tables 4.2.6.8 and 6.1.1.4'
H H 0.0000 0.0000 'International Tables Vol C Tables 4.2.6.8 and 6.1.1.4'
N N 0.0061 0.0033 'International Tables Vol C Tables 4.2.6.8 and 6.1.1.4'
O O 0.0106 0.0060 'International Tables Vol C Tables 4.2.6.8 and 6.1.1.4'
S S 0.1246 0.1234 'International Tables Vol C Tables 4.2.6.8 and 6.1.1.4'
Cl Cl 0.1484 0.1585 'International Tables Vol C Tables 4.2.6.8 and 6.1.1.4'
Zn Zn 0.2839 1.4301 'International Tables Vol C Tables 4.2.6.8 and 6.1.1.4'

loop_
_geom_angle_atom_site_label_1
_geom_angle_atom_site_label_2
_geom_angle_atom_site_label_3
_geom_angle
_geom_angle_site_symmetry_1
_geom_angle_site_symmetry_3
_geom_angle_publ_flag
N3 Zn1 N4 91.4(4) . . ?
N3 Zn1 O100 143.9(4) . . ?
N4 Zn1 O100 95.1(4) . . ?
N3 Zn1 S1 118.1(3) . . ?
N4 Zn1 S1 89.4(3) . . ?
O100 Zn1 S1 97.5(3) . . ?
N3 Zn1 S2 84.0(3) . . ?
N4 Zn1 S2 167.3(4) . . ?
O100 Zn1 S2 95.6(3) . . ?
S1 Zn1 S2 82.33(11) . . ?
N2 Zn2 N1 95.7(4) . . ?
N2 Zn2 S1 112.8(3) . . ?
N1 Zn2 S1 91.0(3) . . ?
N2 Zn2 S6 112.5(3) . . ?
N1 Zn2 S6 103.0(3) . . ?
S1 Zn2 S6 130.61(13) . . ?
N2 Zn2 S2 82.8(3) . . ?
N1 Zn2 S2 171.2(3) . . ?
S1 Zn2 S2 81.68(10) . . ?
S6 Zn2 S2 85.53(10) . . ?
N6 Zn3 O101 135.6(5) . . ?
N6 Zn3 N5 93.1(5) . . ?
O101 Zn3 N5 94.8(4) . . ?
N6 Zn3 S3 116.2(4) . . ?
O101 Zn3 S3 107.1(3) . . ?
N5 Zn3 S3 91.8(3) . . ?
N6 Zn3 S4 84.1(4) . . ?
O101 Zn3 S4 95.3(3) . . ?
N5 Zn3 S4 168.0(3) . . ?
S3 Zn3 S4 79.02(11) . . ?
N7 Zn4 N8 93.7(4) . . ?
N7 Zn4 S3 112.2(3) . . ?
N8 Zn4 S3 90.9(3) . . ?
N7 Zn4 S2 115.0(3) . . ?
N8 Zn4 S2 106.3(3) . . ?
S3 Zn4 S2 128.02(13) . . ?
N7 Zn4 S4 82.5(3) . . ?
N8 Zn4 S4 168.0(3) . . ?
S3 Zn4 S4 80.13(11) . . ?
S2 Zn4 S4 85.65(10) . . ?
N10 Zn5 O102 131.6(5) . . ?
N10 Zn5 N9 92.4(5) . . ?
O102 Zn5 N9 91.9(5) . . ?
N10 Zn5 S5 115.2(3) . . ?
O102 Zn5 S5 113.0(4) . . ?
N9 Zn5 S5 89.5(4) . . ?
N10 Zn5 S6 84.7(3) . . ?
O102 Zn5 S6 98.3(3) . . ?
N9 Zn5 S6 168.7(4) . . ?
S5 Zn5 S6 81.94(12) . . ?
N11 Zn6 N12 94.3(4) . . ?
N11 Zn6 S4 117.3(3) . . ?
N12 Zn6 S4 104.1(3) . . ?
N11 Zn6 S5 115.4(3) . . ?
N12 Zn6 S5 91.7(3) . . ?
S4 Zn6 S5 123.07(13) . . ?
N11 Zn6 S6 82.7(3) . . ?
N12 Zn6 S6 169.2(3) . . ?
S4 Zn6 S6 86.42(11) . . ?
S5 Zn6 S6 80.30(11) . . ?
C1 S1 Zn2 102.0(4) . . ?
C1 S1 Zn1 101.0(4) . . ?
Zn2 S1 Zn1 95.05(13) . . ?
C17 S2 Zn4 106.8(4) . . ?
C17 S2 Zn1 91.9(4) . . ?
Zn4 S2 Zn1 118.90(13) . . ?
C17 S2 Zn2 94.4(4) . . ?
Zn4 S2 Zn2 150.61(14) . . ?
Zn1 S2 Zn2 79.46(9) . . ?
C31 S3 Zn4 105.4(5) . . ?
C31 S3 Zn3 104.1(5) . . ?
Zn4 S3 Zn3 97.05(12) . . ?
C47 S4 Zn6 104.4(4) . . ?
C47 S4 Zn4 94.1(4) . . ?
Zn6 S4 Zn4 142.93(15) . . ?
C47 S4 Zn3 92.8(4) . . ?
Zn6 S4 Zn3 129.71(14) . . ?
Zn4 S4 Zn3 79.97(9) . . ?
C61 S5 Zn6 102.8(4) . . ?
C61 S5 Zn5 104.1(5) . . ?
Zn6 S5 Zn5 95.56(12) . . ?
C77 S6 Zn2 105.7(4) . . ?
C77 S6 Zn5 94.2(4) . . ?
Zn2 S6 Zn5 125.39(14) . . ?
C77 S6 Zn6 94.2(4) . . ?
Zn2 S6 Zn6 145.04(13) . . ?
Zn5 S6 Zn6 80.17(10) . . ?
C7 N1 C8 119.7(10) . . ?
C7 N1 Zn2 124.1(9) . . ?
C8 N1 Zn2 116.1(8) . . ?
C11 N2 C10 115.3(11) . . ?
C11 N2 Zn2 129.4(9) . . ?
C10 N2 Zn2 115.1(8) . . ?
C18 N3 C19 117.8(11) . . ?
C18 N3 Zn1 127.3(8) . . ?
C19 N3 Zn1 114.7(9) . . ?
C22 N4 C21 115.9(12) . . ?
C22 N4 Zn1 125.4(9) . . ?
C21 N4 Zn1 118.3(9) . . ?
C37 N5 C38 119.1(14) . . ?
C37 N5 Zn3 126.5(11) . . ?
C38 N5 Zn3 114.4(11) . . ?
C41 N6 C40 113.3(15) . . ?
C41 N6 Zn3 128.4(12) . . ?
C40 N6 Zn3 117.9(12) . . ?
C48 N7 C49 120.2(12) . . ?
C48 N7 Zn4 127.4(10) . . ?
C49 N7 Zn4 111.9(9) . . ?
C52 N8 C51 120.0(11) . . ?
C52 N8 Zn4 124.3(9) . . ?
C51 N8 Zn4 115.7(9) . . ?
C67 N9 C68 117.1(14) . . ?
C67 N9 Zn5 124.8(10) . . ?
C68 N9 Zn5 117.3(11) . . ?
C71 N10 C70 118.2(11) . . ?
C71 N10 Zn5 127.4(9) . . ?
C70 N10 Zn5 114.1(9) . . ?
C78 N11 C79 116.7(11) . . ?
C78 N11 Zn6 128.4(9) . . ?
C79 N11 Zn6 114.1(8) . . ?
C82 N12 C81 118.0(13) . . ?
C82 N12 Zn6 124.4(10) . . ?
C81 N12 Zn6 117.6(10) . . ?
C2 C1 C6 118.3(11) . . ?
C2 C1 S1 120.3(9) . . ?
C6 C1 S1 120.9(10) . . ?
C3 C2 C1 120.5(12) . . ?
C3 C2 C22 110.4(12) . . ?
C1 C2 C22 129.0(11) . . ?
C2 C3 C4 123.9(13) . . ?
C2 C3 H3A 118.1 . . ?
C4 C3 H3A 118.1 . . ?
C5 C4 C3 114.1(10) . . ?
C5 C4 C23 123.4(11) . . ?
C3 C4 C23 122.6(12) . . ?
C4 C5 C6 123.6(12) . . ?
C4 C5 H5A 118.2 . . ?
C6 C5 H5A 118.2 . . ?
C1 C6 C5 119.6(13) . . ?
C1 C6 C7 127.7(11) . . ?
C5 C6 C7 112.7(11) . . ?
N1 C7 C6 128.8(11) . . ?
N1 C7 H7A 115.6 . . ?
C6 C7 H7A 115.6 . . ?
N1 C8 C9 113.5(10) . . ?
N1 C8 H8A 108.9 . . ?
C9 C8 H8A 108.9 . . ?
N1 C8 H8B 108.9 . . ?
C9 C8 H8B 108.9 . . ?
H8A C8 H8B 107.7 . . ?
C8 C9 C10 113.9(11) . . ?
C8 C9 H9A 108.8 . . ?
C10 C9 H9A 108.8 . . ?
C8 C9 H9B 108.8 . . ?
C10 C9 H9B 108.8 . . ?
H9A C9 H9B 107.7 . . ?
N2 C10 C9 108.2(10) . . ?
N2 C10 H10A 110.1 . . ?
C9 C10 H10A 110.1 . . ?
N2 C10 H10B 110.1 . . ?
C9 C10 H10B 110.1 . . ?
H10A C10 H10B 108.4 . . ?
N2 C11 C12 128.1(13) . . ?
N2 C11 H11A 115.9 . . ?
C12 C11 H11A 115.9 . . ?
C13 C12 C17 120.6(11) . . ?
C13 C12 C11 113.2(12) . . ?
C17 C12 C11 126.1(11) . . ?
C14 C13 C12 122.9(12) . . ?
C14 C13 H13A 118.5 . . ?
C12 C13 H13A 118.5 . . ?
C13 C14 C15 117.0(10) . . ?
C13 C14 C27 124.6(12) . . ?
C15 C14 C27 118.4(11) . . ?
C16 C15 C14 120.5(12) . . ?
C16 C15 H15A 119.8 . . ?
C14 C15 H15A 119.8 . . ?
C15 C16 C17 121.5(12) . . ?
C15 C16 C18 112.4(11) . . ?
C17 C16 C18 126.0(11) . . ?
C12 C17 C16 117.1(11) . . ?
C12 C17 S2 120.4(9) . . ?
C16 C17 S2 122.1(10) . . ?
N3 C18 C16 126.4(11) . . ?
N3 C18 H18A 116.8 . . ?
C16 C18 H18A 116.8 . . ?
N3 C19 C20 109.8(11) . . ?
N3 C19 H19A 109.7 . . ?
C20 C19 H19A 109.7 . . ?
N3 C19 H19B 109.7 . . ?
C20 C19 H19B 109.7 . . ?
H19A C19 H19B 108.2 . . ?
C21 C20 C19 119.2(15) . . ?
C21 C20 H20A 107.5 . . ?
C19 C20 H20A 107.5 . . ?
C21 C20 H20B 107.5 . . ?
C19 C20 H20B 107.5 . . ?
H20A C20 H20B 107.0 . . ?
C20 C21 N4 116.0(13) . . ?
C20 C21 H21A 108.3 . . ?
N4 C21 H21A 108.3 . . ?
C20 C21 H21B 108.3 . . ?
N4 C21 H21B 108.3 . . ?
H21A C21 H21B 107.4 . . ?
N4 C22 C2 126.0(12) . . ?
N4 C22 H22A 117.0 . . ?
C2 C22 H22A 117.0 . . ?
C25A C23 C24A 110.5(9) . . ?
C25A C23 C26A 109.1(9) . . ?
C24A C23 C26A 109.5(9) . . ?
C25 C23 C24 108.8(9) . . ?
C25 C23 C26 108.3(9) . . ?
C24 C23 C26 108.2(9) . . ?
C25A C23 C4 107.2(15) . . ?
C24A C23 C4 109.1(14) . . ?
C25 C23 C4 111.4(17) . . ?
C26A C23 C4 111.5(15) . . ?
C24 C23 C4 107.8(17) . . ?
C26 C23 C4 112.3(16) . . ?
C23 C24 H24A 109.5 . . ?
C23 C24 H24B 109.5 . . ?
H24A C24 H24B 109.5 . . ?
C23 C24 H24C 109.5 . . ?
H24A C24 H24C 109.5 . . ?
H24B C24 H24C 109.5 . . ?
C23 C25 H25A 109.5 . . ?
C23 C25 H25B 109.5 . . ?
H25A C25 H25B 109.5 . . ?
C23 C25 H25C 109.5 . . ?
H25A C25 H25C 109.5 . . ?
H25B C25 H25C 109.5 . . ?
C23 C26 H26A 109.5 . . ?
C23 C26 H26B 109.5 . . ?
H26A C26 H26B 109.5 . . ?
C23 C26 H26C 109.5 . . ?
H26A C26 H26C 109.5 . . ?
H26B C26 H26C 109.5 . . ?
C23 C24A H24D 109.5 . . ?
C23 C24A H24E 109.5 . . ?
H24D C24A H24E 109.5 . . ?
C23 C24A H24F 109.5 . . ?
H24D C24A H24F 109.5 . . ?
H24E C24A H24F 109.5 . . ?
C23 C25A H25D 109.5 . . ?
C23 C25A H25E 109.5 . . ?
H25D C25A H25E 109.5 . . ?
C23 C25A H25F 109.5 . . ?
H25D C25A H25F 109.5 . . ?
H25E C25A H25F 109.5 . . ?
C23 C26A H26D 109.5 . . ?
C23 C26A H26E 109.5 . . ?
H26D C26A H26E 109.5 . . ?
C23 C26A H26F 109.5 . . ?
H26D C26A H26F 109.5 . . ?
H26E C26A H26F 109.5 . . ?
C30 C27 C14 112.3(13) . . ?
C30 C27 C28 108.6(8) . . ?
C14 C27 C28 108.2(12) . . ?
C30 C27 C29 108.8(8) . . ?
C14 C27 C29 110.8(14) . . ?
C28 C27 C29 108.0(8) . . ?
C27 C28 H28A 109.5 . . ?
C27 C28 H28B 109.5 . . ?
H28A C28 H28B 109.5 . . ?
C27 C28 H28C 109.5 . . ?
H28A C28 H28C 109.5 . . ?
H28B C28 H28C 109.5 . . ?
C27 C29 H29A 109.5 . . ?
C27 C29 H29B 109.5 . . ?
H29A C29 H29B 109.5 . . ?
C27 C29 H29C 109.5 . . ?
H29A C29 H29C 109.5 . . ?
H29B C29 H29C 109.5 . . ?
C27 C30 H30A 109.5 . . ?
C27 C30 H30B 109.5 . . ?
H30A C30 H30B 109.5 . . ?
C27 C30 H30C 109.5 . . ?
H30A C30 H30C 109.5 . . ?
H30B C30 H30C 109.5 . . ?
C32 C31 C36 119.8(13) . . ?
C32 C31 S3 120.1(12) . . ?
C36 C31 S3 119.8(11) . . ?
C31 C32 C33 118.1(14) . . ?
C31 C32 C52 127.9(13) . . ?
C33 C32 C52 114.0(13) . . ?
C34 C33 C32 124.7(14) . . ?
C34 C33 H33A 117.7 . . ?
C32 C33 H33A 117.7 . . ?
C33 C34 C35 115.5(12) . . ?
C33 C34 C53 123.9(14) . . ?
C35 C34 C53 120.6(14) . . ?
C34 C35 C36 123.1(16) . . ?
C34 C35 H35A 118.4 . . ?
C36 C35 H35A 118.4 . . ?
C35 C36 C31 118.6(14) . . ?
C35 C36 C37 112.2(14) . . ?
C31 C36 C37 129.2(13) . . ?
N5 C37 C36 128.9(15) . . ?
N5 C37 H37A 115.6 . . ?
C36 C37 H37A 115.6 . . ?
N5 C38 C39 115.7(16) . . ?
N5 C38 H38A 108.3 . . ?
C39 C38 H38A 108.3 . . ?
N5 C38 H38B 108.3 . . ?
C39 C38 H38B 108.3 . . ?
H38A C38 H38B 107.4 . . ?
C38 C39 C40 115.5(16) . . ?
C38 C39 H39A 108.4 . . ?
C40 C39 H39A 108.4 . . ?
C38 C39 H39B 108.4 . . ?
C40 C39 H39B 108.4 . . ?
H39A C39 H39B 107.5 . . ?
N6 C40 C39 108.9(12) . . ?
N6 C40 H40A 109.9 . . ?
C39 C40 H40A 109.9 . . ?
N6 C40 H40B 109.9 . . ?
C39 C40 H40B 109.9 . . ?
H40A C40 H40B 108.3 . . ?
N6 C41 C42 129.1(14) . . ?
N6 C41 H41A 115.4 . . ?
C42 C41 H41A 115.4 . . ?
C43 C42 C47 122.7(15) . . ?
C43 C42 C41 113.7(14) . . ?
C47 C42 C41 123.6(13) . . ?
C42 C43 C44 120.4(15) . . ?
C42 C43 H43A 119.8 . . ?
C44 C43 H43A 119.8 . . ?
C45 C44 C43 117.2(12) . . ?
C45 C44 C57 121.2(16) . . ?
C43 C44 C57 121.5(15) . . ?
C44 C45 C46 121.6(14) . . ?
C44 C45 H45A 119.2 . . ?
C46 C45 H45A 119.2 . . ?
C47 C46 C45 119.8(13) . . ?
C47 C46 C48 127.6(12) . . ?
C45 C46 C48 112.6(12) . . ?
C46 C47 C42 117.9(12) . . ?
C46 C47 S4 120.5(10) . . ?
C42 C47 S4 121.2(10) . . ?
N7 C48 C46 128.9(14) . . ?
N7 C48 H48A 115.6 . . ?
C46 C48 H48A 115.6 . . ?
N7 C49 C50 113.8(11) . . ?
N7 C49 H49A 108.8 . . ?
C50 C49 H49A 108.8 . . ?
N7 C49 H49B 108.8 . . ?
C50 C49 H49B 108.8 . . ?
H49A C49 H49B 107.7 . . ?
C51 C50 C49 114.7(11) . . ?
C51 C50 H50A 108.6 . . ?
C49 C50 H50A 108.6 . . ?
C51 C50 H50B 108.6 . . ?
C49 C50 H50B 108.6 . . ?
H50A C50 H50B 107.6 . . ?
C50 C51 N8 113.8(12) . . ?
C50 C51 H51A 108.8 . . ?
N8 C51 H51A 108.8 . . ?
C50 C51 H51B 108.8 . . ?
N8 C51 H51B 108.8 . . ?
H51A C51 H51B 107.7 . . ?
N8 C52 C32 131.2(11) . . ?
N8 C52 H52A 114.4 . . ?
C32 C52 H52A 114.4 . . ?
C34 C53 C54 113.7(15) . . ?
C34 C53 C55 107.8(15) . . ?
C54 C53 C55 109.9(9) . . ?
C34 C53 C56 107.6(14) . . ?
C54 C53 C56 108.4(8) . . ?
C55 C53 C56 109.4(9) . . ?
C53 C54 H54A 109.5 . . ?
C53 C54 H54B 109.5 . . ?
H54A C54 H54B 109.5 . . ?
C53 C54 H54C 109.5 . . ?
H54A C54 H54C 109.5 . . ?
H54B C54 H54C 109.5 . . ?
C53 C55 H55A 109.5 . . ?
C53 C55 H55B 109.5 . . ?
H55A C55 H55B 109.5 . . ?
C53 C55 H55C 109.5 . . ?
H55A C55 H55C 109.5 . . ?
H55B C55 H55C 109.5 . . ?
C53 C56 H56A 109.5 . . ?
C53 C56 H56B 109.5 . . ?
H56A C56 H56B 109.5 . . ?
C53 C56 H56C 109.5 . . ?
H56A C56 H56C 109.5 . . ?
H56B C56 H56C 109.5 . . ?
C59 C57 C44 119.7(18) . . ?
C59A C57 C44 117.8(19) . . ?
C59 C57 C60 110.6(9) . . ?
C44 C57 C60 110.8(16) . . ?
C59A C57 C60A 110.5(9) . . ?
C44 C57 C60A 114.8(16) . . ?
C59 C57 C58 107.8(9) . . ?
C44 C57 C58 99(2) . . ?
C60 C57 C58 107.6(9) . . ?
C59A C57 C58A 107.7(9) . . ?
C44 C57 C58A 97(2) . . ?
C60A C57 C58A 107.1(9) . . ?
C57 C58 H58A 109.5 . . ?
C57 C58 H58B 109.5 . . ?
H58A C58 H58B 109.5 . . ?
C57 C58 H58C 109.5 . . ?
H58A C58 H58C 109.5 . . ?
H58B C58 H58C 109.5 . . ?
C57 C59 H59A 109.5 . . ?
C57 C59 H59B 109.5 . . ?
H59A C59 H59B 109.5 . . ?
C57 C59 H59C 109.5 . . ?
H59A C59 H59C 109.5 . . ?
H59B C59 H59C 109.5 . . ?
C57 C60 H60A 109.5 . . ?
C57 C60 H60B 109.5 . . ?
H60A C60 H60B 109.5 . . ?
C57 C60 H60C 109.5 . . ?
H60A C60 H60C 109.5 . . ?
H60B C60 H60C 109.5 . . ?
C57 C58A H58D 109.5 . . ?
C57 C58A H58E 109.5 . . ?
H58D C58A H58E 109.5 . . ?
C57 C58A H58F 109.5 . . ?
H58D C58A H58F 109.5 . . ?
H58E C58A H58F 109.5 . . ?
C57 C59A H59D 109.5 . . ?
C57 C59A H59E 109.5 . . ?
H59D C59A H59E 109.5 . . ?
C57 C59A H59F 109.5 . . ?
H59D C59A H59F 109.5 . . ?
H59E C59A H59F 109.5 . . ?
C57 C60A H60D 109.5 . . ?
C57 C60A H60E 109.5 . . ?
H60D C60A H60E 109.5 . . ?
C57 C60A H60F 109.5 . . ?
H60D C60A H60F 109.5 . . ?
H60E C60A H60F 109.5 . . ?
C62 C61 C66 117.5(13) . . ?
C62 C61 S5 121.9(12) . . ?
C66 C61 S5 119.9(11) . . ?
C61 C62 C63 118.6(15) . . ?
C61 C62 C82 126.4(14) . . ?
C63 C62 C82 114.9(14) . . ?
C64 C63 C62 126.2(16) . . ?
C64 C63 H63A 116.9 . . ?
C62 C63 H63A 116.9 . . ?
C63 C64 C65 114.3(13) . . ?
C63 C64 C83 125.5(17) . . ?
C65 C64 C83 120.1(17) . . ?
C64 C65 C66 126.1(16) . . ?
C64 C65 H65A 116.9 . . ?
C66 C65 H65A 116.9 . . ?
C65 C66 C61 117.2(15) . . ?
C65 C66 C67 116.5(16) . . ?
C61 C66 C67 126.0(14) . . ?
N9 C67 C66 132.9(15) . . ?
N9 C67 H67A 113.6 . . ?
C66 C67 H67A 113.6 . . ?
N9 C68 C69 110.5(13) . . ?
N9 C68 H68A 109.6 . . ?
C69 C68 H68A 109.6 . . ?
N9 C68 H68B 109.6 . . ?
C69 C68 H68B 109.6 . . ?
H68A C68 H68B 108.1 . . ?
C70 C69 C68 116.2(13) . . ?
C70 C69 H69A 108.2 . . ?
C68 C69 H69A 108.2 . . ?
C70 C69 H69B 108.2 . . ?
C68 C69 H69B 108.2 . . ?
H69A C69 H69B 107.4 . . ?
N10 C70 C69 113.8(13) . . ?
N10 C70 H70A 108.8 . . ?
C69 C70 H70A 108.8 . . ?
N10 C70 H70B 108.8 . . ?
C69 C70 H70B 108.8 . . ?
H70A C70 H70B 107.7 . . ?
N10 C71 C72 128.1(11) . . ?
N10 C71 H71A 116.0 . . ?
C72 C71 H71A 116.0 . . ?
C77 C72 C73 121.1(12) . . ?
C77 C72 C71 125.6(11) . . ?
C73 C72 C71 113.3(11) . . ?
C74 C73 C72 121.7(12) . . ?
C74 C73 H73A 119.2 . . ?
C72 C73 H73A 119.2 . . ?
C75 C74 C73 116.9(10) . . ?
C75 C74 C87 121.3(12) . . ?
C73 C74 C87 121.7(11) . . ?
C74 C75 C76 122.7(12) . . ?
C74 C75 H75A 118.7 . . ?
C76 C75 H75A 118.7 . . ?
C75 C76 C77 119.7(11) . . ?
C75 C76 C78 113.3(12) . . ?
C77 C76 C78 126.8(10) . . ?
C72 C77 C76 117.7(10) . . ?
C72 C77 S6 122.2(10) . . ?
C76 C77 S6 119.9(8) . . ?
N11 C78 C76 128.4(12) . . ?
N11 C78 H78A 115.8 . . ?
C76 C78 H78A 115.8 . . ?
N11 C79 C80 112.9(12) . . ?
N11 C79 H79A 109.0 . . ?
C80 C79 H79A 109.0 . . ?
N11 C79 H79B 109.0 . . ?
C80 C79 H79B 109.0 . . ?
H79A C79 H79B 107.8 . . ?
C81 C80 C79 115.6(13) . . ?
C81 C80 H80A 108.4 . . ?
C79 C80 H80A 108.4 . . ?
C81 C80 H80B 108.4 . . ?
C79 C80 H80B 108.4 . . ?
H80A C80 H80B 107.5 . . ?
C80 C81 N12 113.5(12) . . ?
C80 C81 H81A 108.9 . . ?
N12 C81 H81A 108.9 . . ?
C80 C81 H81B 108.9 . . ?
N12 C81 H81B 108.9 . . ?
H81A C81 H81B 107.7 . . ?
N12 C82 C62 129.2(13) . . ?
N12 C82 H82A 115.4 . . ?
C62 C82 H82A 115.4 . . ?
C86 C83 C85 109.9(9) . . ?
C86 C83 C84 109.0(9) . . ?
C85 C83 C84 109.0(9) . . ?
C86 C83 C64 111.7(15) . . ?
C85 C83 C64 108.6(16) . . ?
C84 C83 C64 108.5(15) . . ?
C83 C84 H84A 109.5 . . ?
C83 C84 H84B 109.5 . . ?
H84A C84 H84B 109.5 . . ?
C83 C84 H84C 109.5 . . ?
H84A C84 H84C 109.5 . . ?
H84B C84 H84C 109.5 . . ?
C83 C85 H85A 109.5 . . ?
C83 C85 H85B 109.5 . . ?
H85A C85 H85B 109.5 . . ?
C83 C85 H85C 109.5 . . ?
H85A C85 H85C 109.5 . . ?
H85B C85 H85C 109.5 . . ?
C83 C86 H86A 109.5 . . ?
C83 C86 H86B 109.5 . . ?
H86A C86 H86B 109.5 . . ?
C83 C86 H86C 109.5 . . ?
H86A C86 H86C 109.5 . . ?
H86B C86 H86C 109.5 . . ?
C88 C87 C74 106.9(11) . . ?
C88 C87 C90 108.6(8) . . ?
C74 C87 C90 111.5(10) . . ?
C88 C87 C89 108.3(7) . . ?
C74 C87 C89 113.9(11) . . ?
C90 C87 C89 107.5(7) . . ?
C87 C88 H88A 109.5 . . ?
C87 C88 H88B 109.5 . . ?
H88A C88 H88B 109.5 . . ?
C87 C88 H88C 109.5 . . ?
H88A C88 H88C 109.5 . . ?
H88B C88 H88C 109.5 . . ?
C87 C89 H89A 109.5 . . ?
C87 C89 H89B 109.5 . . ?
H89A C89 H89B 109.5 . . ?
C87 C89 H89C 109.5 . . ?
H89A C89 H89C 109.5 . . ?
H89B C89 H89C 109.5 . . ?
C87 C90 H90A 109.5 . . ?
C87 C90 H90B 109.5 . . ?
H90A C90 H90B 109.5 . . ?
C87 C90 H90C 109.5 . . ?
H90A C90 H90C 109.5 . . ?
H90B C90 H90C 109.5 . . ?
O102 C100 O100 118.8(15) . . ?
O102 C100 O101 120.8(14) . . ?
O100 C100 O101 118.5(14) . . ?
C100 O100 Zn1 102.9(10) . . ?
C100 O101 Zn3 108.9(9) . . ?
C100 O102 Zn5 114.8(11) . . ?
O1B Cl1 O1D 110.5(8) . . ?
O1B Cl1 O1A 109.1(8) . . ?
O1D Cl1 O1A 109.4(8) . . ?
O1B Cl1 O1C 109.1(8) . . ?
O1D Cl1 O1C 109.4(8) . . ?
O1A Cl1 O1C 109.3(8) . . ?
O2D Cl2 O2B 113.3(8) . . ?
O2D Cl2 O2C 111.4(8) . . ?
O2B Cl2 O2C 111.0(8) . . ?
O2D Cl2 O2A 107.3(8) . . ?
O2B Cl2 O2A 107.0(8) . . ?
O2C Cl2 O2A 106.4(8) . . ?
O3A Cl3 O3D 116.5(8) . . ?
O3A Cl3 O3C 111.0(8) . . ?
O3D Cl3 O3C 109.9(8) . . ?
O3A Cl3 O3B 107.3(8) . . ?
O3D Cl3 O3B 107.3(8) . . ?
O3C Cl3 O3B 104.0(7) . . ?
O4A Cl4 O4B 113.0(8) . . ?
O4A Cl4 O4C 111.1(8) . . ?
O4B Cl4 O4C 109.4(8) . . ?
O4A Cl4 O4D 109.2(8) . . ?
O4B Cl4 O4D 107.5(8) . . ?
O4C Cl4 O4D 106.5(8) . . ?

loop_
_geom_bond_atom_site_label_1
_geom_bond_atom_site_label_2
_geom_bond_distance
_geom_bond_site_symmetry_2
_geom_bond_publ_flag
Zn1 N3 2.038(10) . ?
Zn1 N4 2.086(12) . ?
Zn1 O100 2.152(16) . ?
Zn1 S1 2.364(4) . ?
Zn1 S2 2.695(4) . ?
Zn2 N2 2.013(10) . ?
Zn2 N1 2.105(9) . ?
Zn2 S1 2.346(3) . ?
Zn2 S6 2.349(3) . ?
Zn2 S2 2.739(3) . ?
Zn3 N6 1.944(15) . ?
Zn3 O101 2.056(12) . ?
Zn3 N5 2.083(12) . ?
Zn3 S3 2.343(3) . ?
Zn3 S4 2.749(4) . ?
Zn4 N7 2.064(11) . ?
Zn4 N8 2.088(10) . ?
Zn4 S3 2.334(4) . ?
Zn4 S2 2.351(3) . ?
Zn4 S4 2.704(3) . ?
Zn5 N10 2.019(11) . ?
Zn5 O102 2.024(14) . ?
Zn5 N9 2.082(12) . ?
Zn5 S5 2.356(4) . ?
Zn5 S6 2.643(4) . ?
Zn6 N11 2.005(11) . ?
Zn6 N12 2.080(11) . ?
Zn6 S4 2.321(3) . ?
Zn6 S5 2.328(3) . ?
Zn6 S6 2.743(3) . ?
S1 C1 1.779(12) . ?
S2 C17 1.773(13) . ?
S3 C31 1.791(13) . ?
S4 C47 1.788(12) . ?
S5 C61 1.752(14) . ?
S6 C77 1.774(11) . ?
N1 C7 1.242(16) . ?
N1 C8 1.483(16) . ?
N2 C11 1.263(16) . ?
N2 C10 1.488(16) . ?
N3 C18 1.311(16) . ?
N3 C19 1.474(16) . ?
N4 C22 1.295(16) . ?
N4 C21 1.511(17) . ?
N5 C37 1.241(18) . ?
N5 C38 1.47(2) . ?
N6 C41 1.28(2) . ?
N6 C40 1.474(19) . ?
N7 C48 1.272(16) . ?
N7 C49 1.445(17) . ?
N8 C52 1.303(17) . ?
N8 C51 1.478(19) . ?
N9 C67 1.24(2) . ?
N9 C68 1.453(18) . ?
N10 C71 1.282(16) . ?
N10 C70 1.455(17) . ?
N11 C78 1.291(16) . ?
N11 C79 1.484(16) . ?
N12 C82 1.288(18) . ?
N12 C81 1.486(18) . ?
C1 C2 1.379(18) . ?
C1 C6 1.392(17) . ?
C2 C3 1.379(17) . ?
C2 C22 1.477(18) . ?
C3 C4 1.417(17) . ?
C3 H3A 0.9500 . ?
C4 C5 1.373(18) . ?
C4 C23 1.525(9) . ?
C5 C6 1.423(16) . ?
C5 H5A 0.9500 . ?
C6 C7 1.484(19) . ?
C7 H7A 0.9500 . ?
C8 C9 1.500(19) . ?
C8 H8A 0.9900 . ?
C8 H8B 0.9900 . ?
C9 C10 1.604(19) . ?
C9 H9A 0.9900 . ?
C9 H9B 0.9900 . ?
C10 H10A 0.9900 . ?
C10 H10B 0.9900 . ?
C11 C12 1.492(18) . ?
C11 H11A 0.9500 . ?
C12 C13 1.401(17) . ?
C12 C17 1.402(17) . ?
C13 C14 1.383(17) . ?
C13 H13A 0.9500 . ?
C14 C15 1.418(18) . ?
C14 C27 1.516(9) . ?
C15 C16 1.409(17) . ?
C15 H15A 0.9500 . ?
C16 C17 1.416(16) . ?
C16 C18 1.458(18) . ?
C18 H18A 0.9500 . ?
C19 C20 1.52(2) . ?
C19 H19A 0.9900 . ?
C19 H19B 0.9900 . ?
C20 C21 1.41(2) . ?
C20 H20A 0.9900 . ?
C20 H20B 0.9900 . ?
C21 H21A 0.9900 . ?
C21 H21B 0.9900 . ?
C22 H22A 0.9500 . ?
C23 C25A 1.505(10) . ?
C23 C24A 1.507(10) . ?
C23 C25 1.515(11) . ?
C23 C26A 1.521(10) . ?
C23 C24 1.521(11) . ?
C23 C26 1.522(10) . ?
C24 H24A 0.9800 . ?
C24 H24B 0.9800 . ?
C24 H24C 0.9800 . ?
C25 H25A 0.9800 . ?
C25 H25B 0.9800 . ?
C25 H25C 0.9800 . ?
C26 H26A 0.9800 . ?
C26 H26B 0.9800 . ?
C26 H26C 0.9800 . ?
C24A H24D 0.9800 . ?
C24A H24E 0.9800 . ?
C24A H24F 0.9800 . ?
C25A H25D 0.9800 . ?
C25A H25E 0.9800 . ?
C25A H25F 0.9800 . ?
C26A H26D 0.9800 . ?
C26A H26E 0.9800 . ?
C26A H26F 0.9800 . ?
C27 C30 1.511(10) . ?
C27 C28 1.524(10) . ?
C27 C29 1.524(10) . ?
C28 H28A 0.9800 . ?
C28 H28B 0.9800 . ?
C28 H28C 0.9800 . ?
C29 H29A 0.9800 . ?
C29 H29B 0.9800 . ?
C29 H29C 0.9800 . ?
C30 H30A 0.9800 . ?
C30 H30B 0.9800 . ?
C30 H30C 0.9800 . ?
C31 C32 1.387(19) . ?
C31 C36 1.40(2) . ?
C32 C33 1.398(19) . ?
C32 C52 1.44(2) . ?
C33 C34 1.36(2) . ?
C33 H33A 0.9500 . ?
C34 C35 1.39(2) . ?
C34 C53 1.511(10) . ?
C35 C36 1.398(19) . ?
C35 H35A 0.9500 . ?
C36 C37 1.48(2) . ?
C37 H37A 0.9500 . ?
C38 C39 1.48(2) . ?
C38 H38A 0.9900 . ?
C38 H38B 0.9900 . ?
C39 C40 1.50(2) . ?
C39 H39A 0.9900 . ?
C39 H39B 0.9900 . ?
C40 H40A 0.9900 . ?
C40 H40B 0.9900 . ?
C41 C42 1.56(3) . ?
C41 H41A 0.9500 . ?
C42 C43 1.37(2) . ?
C42 C47 1.406(18) . ?
C43 C44 1.42(2) . ?
C43 H43A 0.9500 . ?
C44 C45 1.40(2) . ?
C44 C57 1.510(10) . ?
C45 C46 1.423(19) . ?
C45 H45A 0.9500 . ?
C46 C47 1.387(18) . ?
C46 C48 1.44(2) . ?
C48 H48A 0.9500 . ?
C49 C50 1.583(19) . ?
C49 H49A 0.9900 . ?
C49 H49B 0.9900 . ?
C50 C51 1.46(2) . ?
C50 H50A 0.9900 . ?
C50 H50B 0.9900 . ?
C51 H51A 0.9900 . ?
C51 H51B 0.9900 . ?
C52 H52A 0.9500 . ?
C53 C54 1.512(10) . ?
C53 C55 1.512(10) . ?
C53 C56 1.518(10) . ?
C54 H54A 0.9800 . ?
C54 H54B 0.9800 . ?
C54 H54C 0.9800 . ?
C55 H55A 0.9800 . ?
C55 H55B 0.9800 . ?
C55 H55C 0.9800 . ?
C56 H56A 0.9800 . ?
C56 H56B 0.9800 . ?
C56 H56C 0.9800 . ?
C57 C59 1.504(10) . ?
C57 C59A 1.507(11) . ?
C57 C60 1.511(10) . ?
C57 C60A 1.512(10) . ?
C57 C58 1.537(11) . ?
C57 C58A 1.538(11) . ?
C58 H58A 0.9800 . ?
C58 H58B 0.9800 . ?
C58 H58C 0.9800 . ?
C59 H59A 0.9800 . ?
C59 H59B 0.9800 . ?
C59 H59C 0.9800 . ?
C60 H60A 0.9800 . ?
C60 H60B 0.9800 . ?
C60 H60C 0.9800 . ?
C58A H58D 0.9800 . ?
C58A H58E 0.9800 . ?
C58A H58F 0.9800 . ?
C59A H59D 0.9800 . ?
C59A H59E 0.9800 . ?
C59A H59F 0.9800 . ?
C60A H60D 0.9800 . ?
C60A H60E 0.9800 . ?
C60A H60F 0.9800 . ?
C61 C62 1.41(2) . ?
C61 C66 1.43(2) . ?
C62 C63 1.43(2) . ?
C62 C82 1.47(2) . ?
C63 C64 1.31(2) . ?
C63 H63A 0.9500 . ?
C64 C65 1.38(2) . ?
C64 C83 1.527(10) . ?
C65 C66 1.42(2) . ?
C65 H65A 0.9500 . ?
C66 C67 1.44(2) . ?
C67 H67A 0.9500 . ?
C68 C69 1.56(2) . ?
C68 H68A 0.9900 . ?
C68 H68B 0.9900 . ?
C69 C70 1.47(2) . ?
C69 H69A 0.9900 . ?
C69 H69B 0.9900 . ?
C70 H70A 0.9900 . ?
C70 H70B 0.9900 . ?
C71 C72 1.465(18) . ?
C71 H71A 0.9500 . ?
C72 C77 1.402(16) . ?
C72 C73 1.418(16) . ?
C73 C74 1.400(18) . ?
C73 H73A 0.9500 . ?
C74 C75 1.398(18) . ?
C74 C87 1.519(9) . ?
C75 C76 1.417(16) . ?
C75 H75A 0.9500 . ?
C76 C77 1.422(17) . ?
C76 C78 1.463(18) . ?
C78 H78A 0.9500 . ?
C79 C80 1.52(2) . ?
C79 H79A 0.9900 . ?
C79 H79B 0.9900 . ?
C80 C81 1.48(2) . ?
C80 H80A 0.9900 . ?
C80 H80B 0.9900 . ?
C81 H81A 0.9900 . ?
C81 H81B 0.9900 . ?
C82 H82A 0.9500 . ?
C83 C86 1.511(10) . ?
C83 C85 1.511(10) . ?
C83 C84 1.515(10) . ?
C84 H84A 0.9800 . ?
C84 H84B 0.9800 . ?
C84 H84C 0.9800 . ?
C85 H85A 0.9800 . ?
C85 H85B 0.9800 . ?
C85 H85C 0.9800 . ?
C86 H86A 0.9800 . ?
C86 H86B 0.9800 . ?
C86 H86C 0.9800 . ?
C87 C88 1.517(10) . ?
C87 C90 1.523(9) . ?
C87 C89 1.527(9) . ?
C88 H88A 0.9800 . ?
C88 H88B 0.9800 . ?
C88 H88C 0.9800 . ?
C89 H89A 0.9800 . ?
C89 H89B 0.9800 . ?
C89 H89C 0.9800 . ?
C90 H90A 0.9800 . ?
C90 H90B 0.9800 . ?
C90 H90C 0.9800 . ?
C100 O102 1.240(16) . ?
C100 O100 1.254(16) . ?
C100 O101 1.260(15) . ?
Cl1 O1B 1.391(10) . ?
Cl1 O1D 1.391(10) . ?
Cl1 O1A 1.394(11) . ?
Cl1 O1C 1.396(10) . ?
Cl2 O2D 1.370(11) . ?
Cl2 O2B 1.375(10) . ?
Cl2 O2C 1.393(11) . ?
Cl2 O2A 1.441(11) . ?
Cl3 O3A 1.347(10) . ?
Cl3 O3D 1.367(10) . ?
Cl3 O3C 1.411(11) . ?
Cl3 O3B 1.442(11) . ?
Cl4 O4A 1.367(10) . ?
Cl4 O4B 1.384(11) . ?
Cl4 O4C 1.402(11) . ?
Cl4 O4D 1.417(11) . ?

loop_
_geom_torsion_atom_site_label_1
_geom_torsion_atom_site_label_2
_geom_torsion_atom_site_label_3
_geom_torsion_atom_site_label_4
_geom_torsion
_geom_torsion_site_symmetry_1
_geom_torsion_site_symmetry_2
_geom_torsion_site_symmetry_3
_geom_torsion_site_symmetry_4
_geom_torsion_publ_flag
N2 Zn2 S1 C1 142.8(5) . . . . ?
N1 Zn2 S1 C1 46.2(5) . . . . ?
S6 Zn2 S1 C1 -61.9(5) . . . . ?
S2 Zn2 S1 C1 -138.7(4) . . . . ?
N2 Zn2 S1 Zn1 -114.8(3) . . . . ?
N1 Zn2 S1 Zn1 148.6(3) . . . . ?
S6 Zn2 S1 Zn1 40.43(17) . . . . ?
S2 Zn2 S1 Zn1 -36.32(11) . . . . ?
N3 Zn1 S1 C1 -140.8(6) . . . . ?
N4 Zn1 S1 C1 -49.5(5) . . . . ?
O100 Zn1 S1 C1 45.6(5) . . . . ?
S2 Zn1 S1 C1 140.2(4) . . . . ?
N3 Zn1 S1 Zn2 116.0(4) . . . . ?
N4 Zn1 S1 Zn2 -152.8(3) . . . . ?
O100 Zn1 S1 Zn2 -57.7(3) . . . . ?
S2 Zn1 S1 Zn2 36.95(10) . . . . ?
N7 Zn4 S2 C17 -87.7(5) . . . . ?
N8 Zn4 S2 C17 14.4(6) . . . . ?
S3 Zn4 S2 C17 118.8(4) . . . . ?
S4 Zn4 S2 C17 -167.3(4) . . . . ?
N7 Zn4 S2 Zn1 170.3(3) . . . . ?
N8 Zn4 S2 Zn1 -87.6(4) . . . . ?
S3 Zn4 S2 Zn1 16.9(2) . . . . ?
S4 Zn4 S2 Zn1 90.73(14) . . . . ?
N7 Zn4 S2 Zn2 46.7(5) . . . . ?
N8 Zn4 S2 Zn2 148.8(4) . . . . ?
S3 Zn4 S2 Zn2 -106.8(3) . . . . ?
S4 Zn4 S2 Zn2 -32.9(3) . . . . ?
N3 Zn1 S2 C17 -56.8(5) . . . . ?
N4 Zn1 S2 C17 12.6(14) . . . . ?
O100 Zn1 S2 C17 159.5(5) . . . . ?
S1 Zn1 S2 C17 62.7(4) . . . . ?
N3 Zn1 S2 Zn4 53.7(3) . . . . ?
N4 Zn1 S2 Zn4 123.0(13) . . . . ?
O100 Zn1 S2 Zn4 -90.0(3) . . . . ?
S1 Zn1 S2 Zn4 173.12(15) . . . . ?
N3 Zn1 S2 Zn2 -150.9(3) . . . . ?
N4 Zn1 S2 Zn2 -81.6(13) . . . . ?
O100 Zn1 S2 Zn2 65.4(3) . . . . ?
S1 Zn1 S2 Zn2 -31.44(10) . . . . ?
N2 Zn2 S2 C17 55.0(5) . . . . ?
S1 Zn2 S2 C17 -59.4(4) . . . . ?
S6 Zn2 S2 C17 168.4(4) . . . . ?
N2 Zn2 S2 Zn4 -81.6(4) . . . . ?
S1 Zn2 S2 Zn4 163.9(3) . . . . ?
S6 Zn2 S2 Zn4 31.8(3) . . . . ?
N2 Zn2 S2 Zn1 146.2(3) . . . . ?
S1 Zn2 S2 Zn1 31.76(10) . . . . ?
S6 Zn2 S2 Zn1 -100.40(11) . . . . ?
N7 Zn4 S3 C31 136.4(5) . . . . ?
N8 Zn4 S3 C31 42.1(5) . . . . ?
S2 Zn4 S3 C31 -69.5(5) . . . . ?
S4 Zn4 S3 C31 -146.0(4) . . . . ?
N7 Zn4 S3 Zn3 -116.8(3) . . . . ?
N8 Zn4 S3 Zn3 148.9(3) . . . . ?
S2 Zn4 S3 Zn3 37.30(19) . . . . ?
S4 Zn4 S3 Zn3 -39.19(12) . . . . ?
N6 Zn3 S3 C31 -135.8(6) . . . . ?
O101 Zn3 S3 C31 54.2(6) . . . . ?
N5 Zn3 S3 C31 -41.5(6) . . . . ?
S4 Zn3 S3 C31 146.4(5) . . . . ?
N6 Zn3 S3 Zn4 116.4(4) . . . . ?
O101 Zn3 S3 Zn4 -53.7(3) . . . . ?
N5 Zn3 S3 Zn4 -149.3(4) . . . . ?
S4 Zn3 S3 Zn4 38.58(11) . . . . ?
N11 Zn6 S4 C47 -91.3(6) . . . . ?
N12 Zn6 S4 C47 11.2(6) . . . . ?
S5 Zn6 S4 C47 112.8(5) . . . . ?
S6 Zn6 S4 C47 -171.3(5) . . . . ?
N11 Zn6 S4 Zn4 26.2(4) . . . . ?
N12 Zn6 S4 Zn4 128.7(4) . . . . ?
S5 Zn6 S4 Zn4 -129.7(2) . . . . ?
S6 Zn6 S4 Zn4 -53.7(2) . . . . ?
N11 Zn6 S4 Zn3 162.6(3) . . . . ?
N12 Zn6 S4 Zn3 -94.9(4) . . . . ?
S5 Zn6 S4 Zn3 6.7(2) . . . . ?
S6 Zn6 S4 Zn3 82.64(17) . . . . ?
N7 Zn4 S4 C47 55.0(5) . . . . ?
N8 Zn4 S4 C47 -16.9(18) . . . . ?
S3 Zn4 S4 C47 -59.2(4) . . . . ?
S2 Zn4 S4 C47 171.0(5) . . . . ?
N7 Zn4 S4 Zn6 -65.5(4) . . . . ?
N8 Zn4 S4 Zn6 -137.5(17) . . . . ?
S3 Zn4 S4 Zn6 -179.7(3) . . . . ?
S2 Zn4 S4 Zn6 50.4(3) . . . . ?
N7 Zn4 S4 Zn3 147.1(3) . . . . ?
N8 Zn4 S4 Zn3 75.2(17) . . . . ?
S3 Zn4 S4 Zn3 32.87(10) . . . . ?
S2 Zn4 S4 Zn3 -96.94(11) . . . . ?
N6 Zn3 S4 C47 -57.3(6) . . . . ?
O101 Zn3 S4 C47 167.3(5) . . . . ?
N5 Zn3 S4 C47 19.8(18) . . . . ?
S3 Zn3 S4 C47 60.9(4) . . . . ?
N6 Zn3 S4 Zn6 54.0(4) . . . . ?
O101 Zn3 S4 Zn6 -81.4(3) . . . . ?
N5 Zn3 S4 Zn6 131.0(17) . . . . ?
S3 Zn3 S4 Zn6 172.13(19) . . . . ?
N6 Zn3 S4 Zn4 -151.0(4) . . . . ?
O101 Zn3 S4 Zn4 73.6(3) . . . . ?
N5 Zn3 S4 Zn4 -73.9(17) . . . . ?
S3 Zn3 S4 Zn4 -32.86(10) . . . . ?
N11 Zn6 S5 C61 140.7(6) . . . . ?
N12 Zn6 S5 C61 45.2(5) . . . . ?
S4 Zn6 S5 C61 -63.0(5) . . . . ?
S6 Zn6 S5 C61 -142.2(5) . . . . ?
N11 Zn6 S5 Zn5 -113.5(4) . . . . ?
N12 Zn6 S5 Zn5 151.0(3) . . . . ?
S4 Zn6 S5 Zn5 42.84(17) . . . . ?
S6 Zn6 S5 Zn5 -36.38(11) . . . . ?
N10 Zn5 S5 C61 -137.3(5) . . . . ?
O102 Zn5 S5 C61 46.9(6) . . . . ?
N9 Zn5 S5 C61 -44.9(5) . . . . ?
S6 Zn5 S5 C61 142.5(4) . . . . ?
N10 Zn5 S5 Zn6 118.0(4) . . . . ?
O102 Zn5 S5 Zn6 -57.8(4) . . . . ?
N9 Zn5 S5 Zn6 -149.6(3) . . . . ?
S6 Zn5 S5 Zn6 37.79(11) . . . . ?
N2 Zn2 S6 C77 -80.7(5) . . . . ?
N1 Zn2 S6 C77 21.1(5) . . . . ?
S1 Zn2 S6 C77 124.0(4) . . . . ?
S2 Zn2 S6 C77 -161.0(4) . . . . ?
N2 Zn2 S6 Zn5 172.2(3) . . . . ?
N1 Zn2 S6 Zn5 -86.0(3) . . . . ?
S1 Zn2 S6 Zn5 16.9(2) . . . . ?
S2 Zn2 S6 Zn5 91.92(15) . . . . ?
N2 Zn2 S6 Zn6 41.6(4) . . . . ?
N1 Zn2 S6 Zn6 143.4(4) . . . . ?
S1 Zn2 S6 Zn6 -113.7(2) . . . . ?
S2 Zn2 S6 Zn6 -38.7(2) . . . . ?
N10 Zn5 S6 C77 -54.6(5) . . . . ?
O102 Zn5 S6 C77 174.1(6) . . . . ?
N9 Zn5 S6 C77 20.6(18) . . . . ?
S5 Zn5 S6 C77 61.8(4) . . . . ?
N10 Zn5 S6 Zn2 58.1(3) . . . . ?
O102 Zn5 S6 Zn2 -73.3(4) . . . . ?
N9 Zn5 S6 Zn2 133.3(17) . . . . ?
S5 Zn5 S6 Zn2 174.50(15) . . . . ?
N10 Zn5 S6 Zn6 -148.1(3) . . . . ?
O102 Zn5 S6 Zn6 80.6(4) . . . . ?
N9 Zn5 S6 Zn6 -72.9(17) . . . . ?
S5 Zn5 S6 Zn6 -31.70(9) . . . . ?
N11 Zn6 S6 C77 56.1(5) . . . . ?
N12 Zn6 S6 C77 -18.5(19) . . . . ?
S4 Zn6 S6 C77 174.3(4) . . . . ?
S5 Zn6 S6 C77 -61.3(4) . . . . ?
N11 Zn6 S6 Zn2 -69.2(4) . . . . ?
N12 Zn6 S6 Zn2 -143.8(18) . . . . ?
S4 Zn6 S6 Zn2 48.9(3) . . . . ?
S5 Zn6 S6 Zn2 173.4(3) . . . . ?
N11 Zn6 S6 Zn5 149.7(3) . . . . ?
N12 Zn6 S6 Zn5 75.1(18) . . . . ?
S4 Zn6 S6 Zn5 -92.15(11) . . . . ?
S5 Zn6 S6 Zn5 32.28(10) . . . . ?
N2 Zn2 N1 C7 -143.2(10) . . . . ?
S1 Zn2 N1 C7 -30.1(10) . . . . ?
S6 Zn2 N1 C7 102.1(10) . . . . ?
N2 Zn2 N1 C8 34.2(9) . . . . ?
S1 Zn2 N1 C8 147.3(8) . . . . ?
S6 Zn2 N1 C8 -80.5(8) . . . . ?
N1 Zn2 N2 C11 132.5(12) . . . . ?
S1 Zn2 N2 C11 39.0(12) . . . . ?
S6 Zn2 N2 C11 -120.9(11) . . . . ?
S2 Zn2 N2 C11 -38.8(11) . . . . ?
N1 Zn2 N2 C10 -42.0(9) . . . . ?
S1 Zn2 N2 C10 -135.5(8) . . . . ?
S6 Zn2 N2 C10 64.6(9) . . . . ?
S2 Zn2 N2 C10 146.7(9) . . . . ?
N4 Zn1 N3 C18 -127.3(11) . . . . ?
O100 Zn1 N3 C18 132.1(11) . . . . ?
S1 Zn1 N3 C18 -37.2(12) . . . . ?
S2 Zn1 N3 C18 40.8(11) . . . . ?
N4 Zn1 N3 C19 46.9(9) . . . . ?
O100 Zn1 N3 C19 -53.8(12) . . . . ?
S1 Zn1 N3 C19 137.0(8) . . . . ?
S2 Zn1 N3 C19 -145.0(9) . . . . ?
N3 Zn1 N4 C22 151.9(12) . . . . ?
O100 Zn1 N4 C22 -63.6(13) . . . . ?
S1 Zn1 N4 C22 33.9(12) . . . . ?
S2 Zn1 N4 C22 83.4(18) . . . . ?
N3 Zn1 N4 C21 -35.1(11) . . . . ?
O100 Zn1 N4 C21 109.3(11) . . . . ?
S1 Zn1 N4 C21 -153.2(11) . . . . ?
S2 Zn1 N4 C21 -103.7(16) . . . . ?
N6 Zn3 N5 C37 142.9(14) . . . . ?
O101 Zn3 N5 C37 -80.9(14) . . . . ?
S3 Zn3 N5 C37 26.5(14) . . . . ?
S4 Zn3 N5 C37 67(2) . . . . ?
N6 Zn3 N5 C38 -37.6(13) . . . . ?
O101 Zn3 N5 C38 98.7(12) . . . . ?
S3 Zn3 N5 C38 -154.0(12) . . . . ?
S4 Zn3 N5 C38 -113.8(18) . . . . ?
O101 Zn3 N6 C41 133.4(12) . . . . ?
N5 Zn3 N6 C41 -126.5(13) . . . . ?
S3 Zn3 N6 C41 -32.9(14) . . . . ?
S4 Zn3 N6 C41 41.8(13) . . . . ?
O101 Zn3 N6 C40 -54.2(12) . . . . ?
N5 Zn3 N6 C40 45.9(10) . . . . ?
S3 Zn3 N6 C40 139.4(9) . . . . ?
S4 Zn3 N6 C40 -145.9(10) . . . . ?
N8 Zn4 N7 C48 127.2(10) . . . . ?
S3 Zn4 N7 C48 34.7(11) . . . . ?
S2 Zn4 N7 C48 -123.0(10) . . . . ?
S4 Zn4 N7 C48 -41.4(10) . . . . ?
N8 Zn4 N7 C49 -44.8(8) . . . . ?
S3 Zn4 N7 C49 -137.3(7) . . . . ?
S2 Zn4 N7 C49 65.0(8) . . . . ?
S4 Zn4 N7 C49 146.6(8) . . . . ?
N7 Zn4 N8 C52 -138.8(10) . . . . ?
S3 Zn4 N8 C52 -26.5(10) . . . . ?
S2 Zn4 N8 C52 103.8(10) . . . . ?
S4 Zn4 N8 C52 -68(2) . . . . ?
N7 Zn4 N8 C51 41.7(9) . . . . ?
S3 Zn4 N8 C51 154.0(9) . . . . ?
S2 Zn4 N8 C51 -75.7(9) . . . . ?
S4 Zn4 N8 C51 112.5(16) . . . . ?
N10 Zn5 N9 C67 146.3(13) . . . . ?
O102 Zn5 N9 C67 -81.9(13) . . . . ?
S5 Zn5 N9 C67 31.1(13) . . . . ?
S6 Zn5 N9 C67 72(2) . . . . ?
N10 Zn5 N9 C68 -44.1(11) . . . . ?
O102 Zn5 N9 C68 87.7(11) . . . . ?
S5 Zn5 N9 C68 -159.3(10) . . . . ?
S6 Zn5 N9 C68 -118.6(18) . . . . ?
O102 Zn5 N10 C71 137.0(11) . . . . ?
N9 Zn5 N10 C71 -128.4(11) . . . . ?
S5 Zn5 N10 C71 -37.8(12) . . . . ?
S6 Zn5 N10 C71 40.7(11) . . . . ?
O102 Zn5 N10 C70 -50.0(11) . . . . ?
N9 Zn5 N10 C70 44.6(10) . . . . ?
S5 Zn5 N10 C70 135.2(8) . . . . ?
S6 Zn5 N10 C70 -146.3(9) . . . . ?
N12 Zn6 N11 C78 127.8(12) . . . . ?
S4 Zn6 N11 C78 -123.8(11) . . . . ?
S5 Zn6 N11 C78 33.9(12) . . . . ?
S6 Zn6 N11 C78 -41.7(11) . . . . ?
N12 Zn6 N11 C79 -41.3(10) . . . . ?
S4 Zn6 N11 C79 67.0(10) . . . . ?
S5 Zn6 N11 C79 -135.3(9) . . . . ?
S6 Zn6 N11 C79 149.1(9) . . . . ?
N11 Zn6 N12 C82 -144.4(10) . . . . ?
S4 Zn6 N12 C82 96.0(10) . . . . ?
S5 Zn6 N12 C82 -28.8(10) . . . . ?
S6 Zn6 N12 C82 -71(2) . . . . ?
N11 Zn6 N12 C81 36.5(9) . . . . ?
S4 Zn6 N12 C81 -83.1(8) . . . . ?
S5 Zn6 N12 C81 152.1(8) . . . . ?
S6 Zn6 N12 C81 110.0(18) . . . . ?
Zn2 S1 C1 C2 145.2(10) . . . . ?
Zn1 S1 C1 C2 47.6(11) . . . . ?
Zn2 S1 C1 C6 -43.4(11) . . . . ?
Zn1 S1 C1 C6 -141.0(10) . . . . ?
C6 C1 C2 C3 0.8(19) . . . . ?
S1 C1 C2 C3 172.4(10) . . . . ?
C6 C1 C2 C22 179.1(13) . . . . ?
S1 C1 C2 C22 -9(2) . . . . ?
C1 C2 C3 C4 0(2) . . . . ?
C22 C2 C3 C4 -178.4(13) . . . . ?
C2 C3 C4 C5 0(2) . . . . ?
C2 C3 C4 C23 -179.6(12) . . . . ?
C3 C4 C5 C6 -1.0(19) . . . . ?
C23 C4 C5 C6 178.5(12) . . . . ?
C2 C1 C6 C5 -1.8(18) . . . . ?
S1 C1 C6 C5 -173.4(9) . . . . ?
C2 C1 C6 C7 177.7(12) . . . . ?
S1 C1 C6 C7 6.1(19) . . . . ?
C4 C5 C6 C1 2(2) . . . . ?
C4 C5 C6 C7 -177.6(12) . . . . ?
C8 N1 C7 C6 177.1(12) . . . . ?
Zn2 N1 C7 C6 -5.6(19) . . . . ?
C1 C6 C7 N1 29(2) . . . . ?
C5 C6 C7 N1 -152.0(13) . . . . ?
C7 N1 C8 C9 127.2(13) . . . . ?
Zn2 N1 C8 C9 -50.3(13) . . . . ?
N1 C8 C9 C10 70.0(15) . . . . ?
C11 N2 C10 C9 -112.4(13) . . . . ?
Zn2 N2 C10 C9 62.9(12) . . . . ?
C8 C9 C10 N2 -76.4(14) . . . . ?
C10 N2 C11 C12 174.3(12) . . . . ?
Zn2 N2 C11 C12 0(2) . . . . ?
N2 C11 C12 C13 -146.9(14) . . . . ?
N2 C11 C12 C17 31(2) . . . . ?
C17 C12 C13 C14 0(2) . . . . ?
C11 C12 C13 C14 178.7(12) . . . . ?
C12 C13 C14 C15 -5.4(19) . . . . ?
C12 C13 C14 C27 175.7(12) . . . . ?
C13 C14 C15 C16 5.2(18) . . . . ?
C27 C14 C15 C16 -175.8(11) . . . . ?
C14 C15 C16 C17 -0.3(18) . . . . ?
C14 C15 C16 C18 -178.0(11) . . . . ?
C13 C12 C17 C16 4.5(18) . . . . ?
C11 C12 C17 C16 -173.4(12) . . . . ?
C13 C12 C17 S2 -169.0(10) . . . . ?
C11 C12 C17 S2 13.0(18) . . . . ?
C15 C16 C17 C12 -4.6(16) . . . . ?
C18 C16 C17 C12 172.8(11) . . . . ?
C15 C16 C17 S2 168.8(9) . . . . ?
C18 C16 C17 S2 -13.8(16) . . . . ?
Zn4 S2 C17 C12 107.1(9) . . . . ?
Zn1 S2 C17 C12 -131.8(9) . . . . ?
Zn2 S2 C17 C12 -52.3(10) . . . . ?
Zn4 S2 C17 C16 -66.1(9) . . . . ?
Zn1 S2 C17 C16 55.0(9) . . . . ?
Zn2 S2 C17 C16 134.5(9) . . . . ?
C19 N3 C18 C16 -174.2(12) . . . . ?
Zn1 N3 C18 C16 -0.2(19) . . . . ?
C15 C16 C18 N3 146.3(13) . . . . ?
C17 C16 C18 N3 -31(2) . . . . ?
C18 N3 C19 C20 109.0(14) . . . . ?
Zn1 N3 C19 C20 -65.8(14) . . . . ?
N3 C19 C20 C21 71(2) . . . . ?
C19 C20 C21 N4 -59(2) . . . . ?
C22 N4 C21 C20 -142.3(16) . . . . ?
Zn1 N4 C21 C20 44(2) . . . . ?
C21 N4 C22 C2 -171.7(14) . . . . ?
Zn1 N4 C22 C2 1(2) . . . . ?
C3 C2 C22 N4 153.2(14) . . . . ?
C1 C2 C22 N4 -25(2) . . . . ?
C5 C4 C23 C25A -116.0(16) . . . . ?
C3 C4 C23 C25A 63.5(17) . . . . ?
C5 C4 C23 C24A 124.3(16) . . . . ?
C3 C4 C23 C24A -56.2(18) . . . . ?
C5 C4 C23 C25 72.8(19) . . . . ?
C3 C4 C23 C25 -107.7(18) . . . . ?
C5 C4 C23 C26A 3.3(19) . . . . ?
C3 C4 C23 C26A -177.2(15) . . . . ?
C5 C4 C23 C24 -46.5(19) . . . . ?
C3 C4 C23 C24 133.0(17) . . . . ?
C5 C4 C23 C26 -165.5(16) . . . . ?
C3 C4 C23 C26 14(2) . . . . ?
C13 C14 C27 C30 21.2(17) . . . . ?
C15 C14 C27 C30 -157.7(12) . . . . ?
C13 C14 C27 C28 -98.7(14) . . . . ?
C15 C14 C27 C28 82.4(14) . . . . ?
C13 C14 C27 C29 143.1(13) . . . . ?
C15 C14 C27 C29 -35.8(15) . . . . ?
Zn4 S3 C31 C32 -42.8(10) . . . . ?
Zn3 S3 C31 C32 -144.4(9) . . . . ?
Zn4 S3 C31 C36 143.9(9) . . . . ?
Zn3 S3 C31 C36 42.3(10) . . . . ?
C36 C31 C32 C33 4.5(18) . . . . ?
S3 C31 C32 C33 -168.8(9) . . . . ?
C36 C31 C32 C52 -174.9(12) . . . . ?
S3 C31 C32 C52 11.8(18) . . . . ?
C31 C32 C33 C34 -3(2) . . . . ?
C52 C32 C33 C34 176.3(13) . . . . ?
C32 C33 C34 C35 0(2) . . . . ?
C32 C33 C34 C53 -179.8(13) . . . . ?
C33 C34 C35 C36 3(2) . . . . ?
C53 C34 C35 C36 -177.7(13) . . . . ?
C34 C35 C36 C31 -1(2) . . . . ?
C34 C35 C36 C37 -178.3(14) . . . . ?
C32 C31 C36 C35 -2.4(18) . . . . ?
S3 C31 C36 C35 171.0(10) . . . . ?
C32 C31 C36 C37 173.8(13) . . . . ?
S3 C31 C36 C37 -12.9(19) . . . . ?
C38 N5 C37 C36 -177.2(16) . . . . ?
Zn3 N5 C37 C36 2(2) . . . . ?
C35 C36 C37 N5 158.5(16) . . . . ?
C31 C36 C37 N5 -18(3) . . . . ?
C37 N5 C38 C39 -129.4(17) . . . . ?
Zn3 N5 C38 C39 51(2) . . . . ?
N5 C38 C39 C40 -66(2) . . . . ?
C41 N6 C40 C39 109.5(16) . . . . ?
Zn3 N6 C40 C39 -64.0(16) . . . . ?
C38 C39 C40 N6 70(2) . . . . ?
C40 N6 C41 C42 -176.4(12) . . . . ?
Zn3 N6 C41 C42 -4(2) . . . . ?
N6 C41 C42 C43 150.9(15) . . . . ?
N6 C41 C42 C47 -27(2) . . . . ?
C47 C42 C43 C44 4(2) . . . . ?
C41 C42 C43 C44 -173.9(13) . . . . ?
C42 C43 C44 C45 0(2) . . . . ?
C42 C43 C44 C57 -176.8(14) . . . . ?
C43 C44 C45 C46 0(2) . . . . ?
C57 C44 C45 C46 176.9(13) . . . . ?
C44 C45 C46 C47 -4(2) . . . . ?
C44 C45 C46 C48 176.6(13) . . . . ?
C45 C46 C47 C42 7.6(17) . . . . ?
C48 C46 C47 C42 -173.2(12) . . . . ?
C45 C46 C47 S4 -165.5(10) . . . . ?
C48 C46 C47 S4 13.8(17) . . . . ?
C43 C42 C47 C46 -7.7(18) . . . . ?
C41 C42 C47 C46 169.9(11) . . . . ?
C43 C42 C47 S4 165.3(10) . . . . ?
C41 C42 C47 S4 -17.1(17) . . . . ?
Zn6 S4 C47 C46 94.7(10) . . . . ?
Zn4 S4 C47 C46 -52.9(10) . . . . ?
Zn3 S4 C47 C46 -133.1(10) . . . . ?
Zn6 S4 C47 C42 -78.2(11) . . . . ?
Zn4 S4 C47 C42 134.2(10) . . . . ?
Zn3 S4 C47 C42 54.1(10) . . . . ?
C49 N7 C48 C46 175.3(11) . . . . ?
Zn4 N7 C48 C46 3.9(18) . . . . ?
C47 C46 C48 N7 28(2) . . . . ?
C45 C46 C48 N7 -153.1(13) . . . . ?
C48 N7 C49 C50 -110.4(13) . . . . ?
Zn4 N7 C49 C50 62.2(12) . . . . ?
N7 C49 C50 C51 -71.7(16) . . . . ?
C49 C50 C51 N8 65.7(16) . . . . ?
C52 N8 C51 C50 124.7(13) . . . . ?
Zn4 N8 C51 C50 -55.8(13) . . . . ?
C51 N8 C52 C32 176.2(13) . . . . ?
Zn4 N8 C52 C32 -3(2) . . . . ?
C31 C32 C52 N8 19(2) . . . . ?
C33 C32 C52 N8 -160.1(13) . . . . ?
C33 C34 C53 C54 -167.4(14) . . . . ?
C35 C34 C53 C54 13.3(19) . . . . ?
C33 C34 C53 C55 70.6(17) . . . . ?
C35 C34 C53 C55 -108.8(16) . . . . ?
C33 C34 C53 C56 -47.4(18) . . . . ?
C35 C34 C53 C56 133.3(15) . . . . ?
C45 C44 C57 C59 8(2) . . . . ?
C43 C44 C57 C59 -175.0(17) . . . . ?
C45 C44 C57 C59A -167.4(18) . . . . ?
C43 C44 C57 C59A 9(2) . . . . ?
C45 C44 C57 C60 -122.0(17) . . . . ?
C43 C44 C57 C60 55(2) . . . . ?
C45 C44 C57 C60A 60(2) . . . . ?
C43 C44 C57 C60A -123.7(19) . . . . ?
C45 C44 C57 C58 125.1(18) . . . . ?
C43 C44 C57 C58 -58.4(18) . . . . ?
C45 C44 C57 C58A -53.0(19) . . . . ?
C43 C44 C57 C58A 123.5(19) . . . . ?
Zn6 S5 C61 C62 -45.4(10) . . . . ?
Zn5 S5 C61 C62 -144.6(9) . . . . ?
Zn6 S5 C61 C66 144.8(9) . . . . ?
Zn5 S5 C61 C66 45.6(10) . . . . ?
C66 C61 C62 C63 -1.9(17) . . . . ?
S5 C61 C62 C63 -172.0(10) . . . . ?
C66 C61 C62 C82 -178.1(12) . . . . ?
S5 C61 C62 C82 11.8(18) . . . . ?
C61 C62 C63 C64 3(2) . . . . ?
C82 C62 C63 C64 179.2(14) . . . . ?
C62 C63 C64 C65 -3(2) . . . . ?
C62 C63 C64 C83 177.5(13) . . . . ?
C63 C64 C65 C66 3(2) . . . . ?
C83 C64 C65 C66 -177.6(14) . . . . ?
C64 C65 C66 C61 -2(2) . . . . ?
C64 C65 C66 C67 -175.7(15) . . . . ?
C62 C61 C66 C65 1.8(18) . . . . ?
S5 C61 C66 C65 172.0(10) . . . . ?
C62 C61 C66 C67 174.5(13) . . . . ?
S5 C61 C66 C67 -15.2(18) . . . . ?
C68 N9 C67 C66 -172.0(16) . . . . ?
Zn5 N9 C67 C66 -2(3) . . . . ?
C65 C66 C67 N9 157.6(17) . . . . ?
C61 C66 C67 N9 -15(3) . . . . ?
C67 N9 C68 C69 -134.4(16) . . . . ?
Zn5 N9 C68 C69 55.1(17) . . . . ?
N9 C68 C69 C70 -65(2) . . . . ?
C71 N10 C70 C69 111.2(15) . . . . ?
Zn5 N10 C70 C69 -62.5(14) . . . . ?
C68 C69 C70 N10 70.2(18) . . . . ?
C70 N10 C71 C72 -174.9(12) . . . . ?
Zn5 N10 C71 C72 -2.2(19) . . . . ?
N10 C71 C72 C77 -29(2) . . . . ?
N10 C71 C72 C73 148.4(13) . . . . ?
C77 C72 C73 C74 3(2) . . . . ?
C71 C72 C73 C74 -174.8(12) . . . . ?
C72 C73 C74 C75 0.9(19) . . . . ?
C72 C73 C74 C87 -175.9(11) . . . . ?
C73 C74 C75 C76 -2.2(19) . . . . ?
C87 C74 C75 C76 174.6(11) . . . . ?
C74 C75 C76 C77 -0.3(18) . . . . ?
C74 C75 C76 C78 175.3(12) . . . . ?
C73 C72 C77 C76 -5.4(18) . . . . ?
C71 C72 C77 C76 172.0(11) . . . . ?
C73 C72 C77 S6 170.7(10) . . . . ?
C71 C72 C77 S6 -11.9(18) . . . . ?
C75 C76 C77 C72 4.1(17) . . . . ?
C78 C76 C77 C72 -170.8(12) . . . . ?
C75 C76 C77 S6 -172.1(9) . . . . ?
C78 C76 C77 S6 13.0(17) . . . . ?
Zn2 S6 C77 C72 -77.1(10) . . . . ?
Zn5 S6 C77 C72 51.5(10) . . . . ?
Zn6 S6 C77 C72 131.9(10) . . . . ?
Zn2 S6 C77 C76 98.9(9) . . . . ?
Zn5 S6 C77 C76 -132.5(9) . . . . ?
Zn6 S6 C77 C76 -52.0(9) . . . . ?
C79 N11 C78 C76 172.9(13) . . . . ?
Zn6 N11 C78 C76 4(2) . . . . ?
C75 C76 C78 N11 -146.2(14) . . . . ?
C77 C76 C78 N11 29(2) . . . . ?
C78 N11 C79 C80 -108.7(14) . . . . ?
Zn6 N11 C79 C80 61.8(14) . . . . ?
N11 C79 C80 C81 -72.3(16) . . . . ?
C79 C80 C81 N12 64.4(16) . . . . ?
C82 N12 C81 C80 131.2(14) . . . . ?
Zn6 N12 C81 C80 -49.6(14) . . . . ?
C81 N12 C82 C62 175.3(12) . . . . ?
Zn6 N12 C82 C62 -3.8(19) . . . . ?
C61 C62 C82 N12 22(2) . . . . ?
C63 C62 C82 N12 -154.3(13) . . . . ?
C63 C64 C83 C86 2(2) . . . . ?
C65 C64 C83 C86 -178.1(14) . . . . ?
C63 C64 C83 C85 123.1(17) . . . . ?
C65 C64 C83 C85 -56.7(18) . . . . ?
C63 C64 C83 C84 -118.5(17) . . . . ?
C65 C64 C83 C84 61.7(18) . . . . ?
C75 C74 C87 C88 -63.3(14) . . . . ?
C73 C74 C87 C88 113.4(13) . . . . ?
C75 C74 C87 C90 55.3(15) . . . . ?
C73 C74 C87 C90 -128.1(12) . . . . ?
C75 C74 C87 C89 177.1(11) . . . . ?
C73 C74 C87 C89 -6.2(16) . . . . ?
O102 C100 O100 Zn1 -159.6(11) . . . . ?
O101 C100 O100 Zn1 5.3(14) . . . . ?
N3 Zn1 O100 C100 -15.0(13) . . . . ?
N4 Zn1 O100 C100 -114.5(9) . . . . ?
S1 Zn1 O100 C100 155.4(8) . . . . ?
S2 Zn1 O100 C100 72.5(8) . . . . ?
O102 C100 O101 Zn3 6.9(15) . . . . ?
O100 C100 O101 Zn3 -157.6(10) . . . . ?
N6 Zn3 O101 C100 -20.4(12) . . . . ?
N5 Zn3 O101 C100 -119.8(9) . . . . ?
S3 Zn3 O101 C100 146.8(8) . . . . ?
S4 Zn3 O101 C100 66.7(9) . . . . ?
O100 C100 O102 Zn5 12.5(17) . . . . ?
O101 C100 O102 Zn5 -152.0(11) . . . . ?
N10 Zn5 O102 C100 -33.9(13) . . . . ?
N9 Zn5 O102 C100 -128.7(11) . . . . ?
S5 Zn5 O102 C100 141.0(10) . . . . ?
S6 Zn5 O102 C100 56.3(11) . . . . ?
